data_7063993
loop_
_publ_author_name
'Lian, Chen'
'Chen, Ya-Meng'
'Fan, Yan-Meng'
'Xu, Zhuang'
'Li, Hai-Lou'

_publ_section_title
;
 A La-containing poly(polyoxometalate) simultaneously comprising
 tungstoantimonate and tungstobismuthate segments: synthesis, structure
 and catalysis
;
_journal_issue 40
_journal_name_full 'New Journal of Chemistry'
_journal_page_first 17470
_journal_page_last 17475
_journal_paper_doi 10.1039/D5NJ03326H
_journal_volume 49
_journal_year 2025
_chemical_formula_sum 'C18 H198 Bi14 La6 N8 Na12 O356 Sb6 W76'
_chemical_formula_weight 24962.01
_space_group_IT_number 2
_space_group_name_Hall '-P 1'
_space_group_name_H-M_alt 'P -1'
_symmetry_cell_setting triclinic
_symmetry_space_group_name_H-M 'P -1'
_atom_sites_solution_hydrogens none
_atom_sites_solution_primary direct
_atom_sites_solution_secondary difmap
_audit_creation_method SHELXL-97
_audit_update_record
;
2024-09-25 deposited with the CCDC.	2025-09-08 downloaded from the CCDC.
;
_cell_angle_alpha 82.9900(10)
_cell_angle_beta 88.8630(10)
_cell_angle_gamma 76.8490(10)
_cell_formula_units_Z 1
_cell_length_a 19.7024(7)
_cell_length_b 20.9515(6)
_cell_length_c 30.4086(11)
_cell_measurement_reflns_used 413536
_cell_measurement_temperature 293(2)
_cell_measurement_theta_max 25.00
_cell_measurement_theta_min 2.05
_cell_volume 12131.5(7)
_computing_cell_refinement 'Bruker XSCANS'
_computing_data_collection 'Bruker XSCANS'
_computing_data_reduction 'Bruker SHELXTL'
_computing_molecular_graphics 'Bruker SHELXTL'
_computing_publication_material 'Bruker SHELXTL'
_computing_structure_refinement 'SHELXL-97 (Sheldrick, 2008)'
_computing_structure_solution 'SHELXS-97 (Sheldrick, 2008)'
_diffrn_ambient_temperature 293(2)
_diffrn_measured_fraction_theta_full 0.996
_diffrn_measured_fraction_theta_max 0.996
_diffrn_measurement_device_type 'Bruker P4'
_diffrn_measurement_method '\w scans'
_diffrn_radiation_monochromator graphite
_diffrn_radiation_source 'fine-focus sealed tube'
_diffrn_radiation_type MoK\a
_diffrn_radiation_wavelength 0.71073
_diffrn_reflns_av_R_equivalents 0.0742
_diffrn_reflns_av_sigmaI/netI 0.0377
_diffrn_reflns_limit_h_max 23
_diffrn_reflns_limit_h_min -23
_diffrn_reflns_limit_k_max 24
_diffrn_reflns_limit_k_min -23
_diffrn_reflns_limit_l_max 36
_diffrn_reflns_limit_l_min -36
_diffrn_reflns_number 413536
_diffrn_reflns_theta_full 25.00
_diffrn_reflns_theta_max 25.00
_diffrn_reflns_theta_min 2.05
_exptl_absorpt_coefficient_mu 23.924
_exptl_absorpt_correction_T_max 0.7457
_exptl_absorpt_correction_T_min 0.1909
_exptl_absorpt_correction_type multi-scan
_exptl_crystal_colour colourless
_exptl_crystal_density_diffrn 3.417
_exptl_crystal_density_method 'not measured'
_exptl_crystal_description block
_exptl_crystal_F_000 10776
_exptl_crystal_size_max 0.30
_exptl_crystal_size_mid 0.28
_exptl_crystal_size_min 0.25
_refine_diff_density_max 4.879
_refine_diff_density_min -1.925
_refine_diff_density_rms 0.362
_refine_ls_extinction_coef 0.000113(5)
_refine_ls_extinction_expression Fc^*^=kFc[1+0.001xFc^2^\l^3^/sin(2\q)]^-1/4^
_refine_ls_extinction_method SHELXL
_refine_ls_goodness_of_fit_ref 1.027
_refine_ls_hydrogen_treatment constr
_refine_ls_matrix_type full
_refine_ls_number_parameters 2078
_refine_ls_number_reflns 42547
_refine_ls_number_restraints 117
_refine_ls_restrained_S_all 1.074
_refine_ls_R_factor_all 0.0531
_refine_ls_R_factor_gt 0.0456
_refine_ls_shift/su_max 0.002
_refine_ls_shift/su_mean 0.000
_refine_ls_structure_factor_coef Fsqd
_refine_ls_weighting_details 'calc w=1/[\s^2^(Fo^2^)+(0.0747P)^2^+216.4800P] where P=(Fo^2^+2Fc^2^)/3'
_refine_ls_weighting_scheme calc
_refine_ls_wR_factor_gt 0.1233
_refine_ls_wR_factor_ref 0.1278
_reflns_number_gt 37038
_reflns_number_total 42547
_reflns_threshold_expression >2sigma(I)
_cod_data_source_file d5nj03326h2.cif
_cod_data_source_block q
_cod_depositor_comments
;
The following automatic conversions were performed:

data item '_symmetry_cell_setting' value 'Triclinic' was changed to
'triclinic' in accordance with the
/home/data/users/saulius/crontab/automatic-downloads/rss-feeds/RSC/lib/dictionaries/cif_core.dic
dictionary named 'cif_core.dic' version 2.4.2 last updated on
2011-04-26.

Automatic conversion script
Id: cif_fix_values 8170 2020-07-09 18:12:32Z antanas 

 Adding full bibliography for 7063993.cif.
;
_cod_original_sg_symbol_H-M P-1
_cod_database_code 7063993

loop_
_symmetry_equiv_pos_as_xyz
'x, y, z'
'-x, -y, -z'

loop_
_atom_site_label
_atom_site_type_symbol
_atom_site_fract_x
_atom_site_fract_y
_atom_site_fract_z
_atom_site_U_iso_or_equiv
_atom_site_adp_type
_atom_site_occupancy
_atom_site_symmetry_multiplicity
_atom_site_calc_flag
_atom_site_refinement_flags
_atom_site_disorder_assembly
_atom_site_disorder_group
Bi1 Bi 0.38574(2) 0.59948(2) 0.490687(16) 0.02692(11) Uani 1 1 d . . .
Bi2 Bi 0.19487(3) 0.60848(3) 0.302265(17) 0.03197(12) Uani 1 1 d D . .
Bi3 Bi 0.22456(3) 0.88079(3) 0.231192(18) 0.03528(13) Uani 1 1 d D . .
Bi4 Bi 0.02189(3) 0.72203(3) 0.290038(17) 0.03038(11) Uani 1 1 d D . .
Bi5 Bi 0.16776(3) 0.78493(3) 0.328425(19) 0.04010(14) Uani 1 1 d D . .
Bi6 Bi 0.32536(3) 0.71099(3) 0.262007(18) 0.03578(13) Uani 1 1 d D . .
Bi7 Bi 0.26892(3) 0.60544(3) 0.189731(18) 0.03716(13) Uani 1 1 d D . .
Sb1 Sb -0.00754(4) 0.93808(4) 0.24436(3) 0.02588(18) Uani 1 1 d . . .
Sb2 Sb 0.04847(5) 0.57948(4) 0.18889(3) 0.02836(18) Uani 1 1 d . . .
Sb3 Sb 0.31751(5) 0.78671(5) 0.11228(3) 0.03084(19) Uani 1 1 d U . .
W1 W 0.04114(3) 0.53975(3) 0.308734(19) 0.03671(14) Uani 1 1 d . . .
W2 W -0.05100(4) 0.45306(3) 0.25918(2) 0.04567(16) Uani 1 1 d . . .
W3 W 0.49506(3) 0.52305(3) 0.578568(16) 0.02552(11) Uani 1 1 d . . .
W4 W 0.51241(11) 0.69629(19) 0.08016(9) 0.0525(6) Uani 0.90 1 d P . .
W4' W 0.5123(19) 0.702(2) 0.0823(14) 0.086(11) Uiso 0.10 1 d P . .
W5 W 0.37457(4) 0.62547(4) 0.08136(2) 0.04571(16) Uani 1 1 d . . .
W6 W -0.06378(4) 0.46313(3) 0.13627(2) 0.04961(17) Uani 1 1 d . . .
W7 W 0.18690(4) 0.48317(3) 0.13345(2) 0.04452(16) Uani 1 1 d . . .
W8 W 0.33636(3) 0.56944(3) 0.619513(19) 0.03659(14) Uani 1 1 d . . .
W9 W -0.14150(3) 0.86573(3) 0.29160(2) 0.03567(13) Uani 1 1 d . . .
W10 W 0.21641(3) 0.63052(3) 0.443032(19) 0.03579(14) Uani 1 1 d . . .
W11 W -0.00767(3) 0.86152(3) 0.358736(19) 0.03667(14) Uani 1 1 d . . .
W12 W -0.10389(3) 0.61967(3) 0.25275(2) 0.03619(13) Uani 1 1 d . . .
W13 W 0.32718(3) 0.74818(3) 0.41753(2) 0.03667(14) Uani 1 1 d . . .
W14 W 0.43480(3) 0.67847(3) 0.59691(2) 0.03802(14) Uani 1 1 d . . .
W15 W 0.48446(8) 0.86936(10) 0.10671(6) 0.0503(4) Uani 0.90 1 d P . .
W15' W 0.4842(10) 0.8540(8) 0.1014(7) 0.048(4) Uiso 0.10 1 d P . .
W16 W 0.40871(3) 0.40130(3) 0.522222(18) 0.02993(12) Uani 1 1 d . . .
W17 W 0.12155(4) 0.96399(3) 0.32139(2) 0.03964(14) Uani 1 1 d . . .
W18 W -0.05664(3) 1.06338(3) 0.15180(2) 0.03643(14) Uani 1 1 d . . .
W19 W 0.09753(3) 1.05340(3) 0.22134(2) 0.03883(14) Uani 1 1 d . . .
W20 W 0.25972(3) 0.91787(4) 0.02362(2) 0.04467(16) Uani 1 1 d . . .
W21 W 0.34934(3) 0.60191(3) 0.359862(17) 0.03042(12) Uani 1 1 d . . .
W22 W 0.46107(3) 0.74451(3) 0.48169(2) 0.03736(14) Uani 1 1 d . . .
W23 W 0.32184(3) 0.94974(3) 0.13016(2) 0.04416(16) Uani 1 1 d . . .
W24 W 0.30443(3) 0.78918(3) 0.52041(2) 0.04224(15) Uani 1 1 d . . .
W25 W -0.13509(4) 0.99768(3) 0.34400(2) 0.04365(15) Uani 1 1 d . . .
W26 W 0.02190(4) 0.56400(3) 0.07450(2) 0.04482(16) Uani 1 1 d . . .
W27 W 0.24884(3) 0.51583(3) 0.52941(2) 0.03533(13) Uani 1 1 d . . .
W28 W 0.10152(12) 0.38092(9) 0.19510(7) 0.0474(4) Uani 0.90 1 d P . .
W28' W 0.1170(9) 0.3778(11) 0.2006(7) 0.043(4) Uiso 0.10 1 d P . .
W29 W 0.19751(12) 0.46510(11) 0.24381(7) 0.0402(4) Uani 0.90 1 d P . .
W29' W 0.2067(11) 0.4683(11) 0.2493(7) 0.035(4) Uiso 0.10 1 d P . .
W30 W 0.44133(11) 0.65073(12) 0.17558(7) 0.0413(4) Uani 0.90 1 d P . .
W30' W 0.4407(13) 0.6625(11) 0.1810(8) 0.042(5) Uiso 0.10 1 d P . .
W31 W -0.11750(3) 0.62882(3) 0.13134(2) 0.04134(15) Uani 1 1 d . . .
W32 W 0.19408(3) 0.66927(3) 0.54608(2) 0.04171(15) Uani 1 1 d . . .
W33 W 0.28509(4) 0.76221(4) 0.00092(2) 0.04656(16) Uani 1 1 d . . .
W34 W -0.17105(3) 0.97303(3) 0.18583(2) 0.03753(14) Uani 1 1 d . . .
W35 W 0.42091(9) 0.83471(13) -0.00126(6) 0.0498(5) Uani 0.85 1 d P . .
W35' W 0.4200(12) 0.8388(13) 0.0004(8) 0.109(7) Uiso 0.15 1 d P . .
W36 W 0.41153(3) 0.82766(3) 0.20234(2) 0.04365(16) Uani 1 1 d . . .
W37 W -0.00872(4) 1.09798(3) 0.30662(2) 0.04571(16) Uani 1 1 d . . .
W38 W -0.16394(4) 1.10618(3) 0.23630(2) 0.04371(16) Uani 1 1 d . . .
La1 La -0.05867(4) 0.78522(4) 0.17696(3) 0.02812(16) Uani 1 1 d . . .
La2 La 0.15596(4) 0.68522(4) 0.08939(3) 0.03332(18) Uani 1 1 d . . .
La3 La 0.11720(4) 0.92228(4) 0.12476(3) 0.03125(17) Uani 1 1 d . . .
Na1 Na -0.2507(5) 0.7274(5) 0.3241(3) 0.085(3) Uani 1 1 d . . .
Na2 Na 0.0955(7) 0.8662(7) -0.0147(5) 0.121(4) Uiso 1 1 d . . .
Na3 Na -0.1016(7) 0.9596(7) 0.0651(5) 0.118(4) Uani 1 1 d . . .
Na4 Na 0.0164(7) 0.6764(6) 0.3843(5) 0.117(4) Uani 1 1 d . . .
Na5 Na 0.6710(8) 0.9136(7) 0.1256(5) 0.132(5) Uiso 1 1 d . . .
Na6 Na -0.0649(8) 0.7473(8) 0.0351(5) 0.139(5) Uiso 1 1 d . . .
O1 O 0.4988(5) 0.6576(5) 0.4679(3) 0.038(2) Uani 1 1 d . . .
O2 O 0.4025(4) 0.6001(4) 0.5601(3) 0.0287(19) Uani 1 1 d U . .
O3 O -0.0642(5) 0.9281(5) 0.2991(3) 0.035(2) Uani 1 1 d . . .
O4 O 0.0784(5) 0.6131(5) 0.2841(3) 0.034(2) Uani 1 1 d . . .
O5 O 0.2317(4) 0.7845(4) 0.2708(3) 0.040(2) Uani 1 1 d D . .
O6 O 0.1608(5) 0.8383(5) 0.1920(3) 0.038(2) Uani 1 1 d U . .
O7 O 0.0590(6) 0.9165(5) 0.3533(3) 0.040(2) Uani 1 1 d U . .
O8 O 0.2781(4) 0.6123(5) 0.5050(3) 0.033(2) Uani 1 1 d . . .
O9 O 0.0591(6) 0.6290(5) 0.0846(4) 0.045(3) Uani 1 1 d . . .
O10 O -0.1076(5) 0.9042(5) 0.1747(3) 0.039(2) Uani 1 1 d . . .
O11 O -0.0044(5) 0.5462(4) 0.2401(3) 0.031(2) Uani 1 1 d U . .
O12 O 0.3744(5) 0.6690(5) 0.4002(3) 0.037(2) Uani 1 1 d . . .
O13 O 0.3378(5) 0.4833(5) 0.5042(3) 0.036(2) Uani 1 1 d . . .
O14 O 0.0449(5) 0.7466(5) 0.1265(3) 0.034(2) Uani 1 1 d . . .
O15 O 0.4247(5) 0.5135(5) 0.6268(3) 0.033(2) Uani 1 1 d . . .
O16 O 0.2509(5) 0.6537(5) 0.2503(2) 0.045(3) Uani 1 1 d D . .
O17 O 0.4236(6) 0.9489(6) 0.1139(4) 0.057(3) Uani 1 1 d . . .
O18 O -0.1813(5) 0.9310(5) 0.2460(3) 0.039(2) Uani 1 1 d . . .
O19 O -0.0855(5) 1.0102(5) 0.2166(3) 0.036(2) Uani 1 1 d . . .
O20 O 0.5375(5) 0.5574(5) 0.5325(3) 0.034(2) Uani 1 1 d . . .
O21 O 0.2585(5) 0.6433(5) 0.5912(3) 0.041(2) Uani 1 1 d . . .
O22 O 0.4157(5) 0.7738(5) 0.4255(4) 0.041(2) Uani 1 1 d . . .
O23 O 0.1853(5) 0.6898(5) 0.1698(3) 0.035(2) Uani 1 1 d U . .
O24 O -0.0788(5) 0.8222(5) 0.2555(3) 0.033(2) Uani 1 1 d . . .
O25 O 0.3228(5) 0.5348(5) 0.3408(4) 0.041(2) Uani 1 1 d . . .
O26 O 0.1119(6) 0.4906(5) 0.1918(4) 0.042(2) Uani 1 1 d . . .
O27 O -0.1829(6) 0.9324(5) 0.3333(4) 0.045(3) Uani 1 1 d . . .
O28 O 0.1833(6) 0.5697(5) 0.1339(4) 0.042(2) Uani 1 1 d . . .
O29 O 0.4005(5) 0.7117(5) 0.1103(4) 0.043(2) Uani 1 1 d U . .
O30 O 0.2994(5) 0.5860(5) 0.4202(3) 0.036(2) Uiso 1 1 d . . .
O31 O -0.1405(6) 1.0326(5) 0.1397(3) 0.041(2) Uani 1 1 d U . .
O32 O 0.0010(5) 0.9893(5) 0.1425(4) 0.040(2) Uani 1 1 d . . .
O33 O 0.3796(5) 0.8427(5) 0.1299(4) 0.042(2) Uani 1 1 d U . .
O34 O 0.1346(3) 0.7083(3) 0.3000(3) 0.036(2) Uani 1 1 d D . .
O35 O 0.3224(5) 0.8050(5) 0.2116(3) 0.038(2) Uani 1 1 d . . .
O36 O 0.0525(5) 0.7520(5) 0.2245(3) 0.030(2) Uani 1 1 d U . .
O37 O 0.1943(6) 0.5578(5) 0.2368(3) 0.036(2) Uani 1 1 d . . .
O38 O 0.0328(5) 1.0035(4) 0.2710(3) 0.035(2) Uani 1 1 d . . .
O39 O 0.3295(5) 0.8179(6) 0.0480(3) 0.044(3) Uani 1 1 d U . .
O40 O 0.4584(5) 0.4692(5) 0.5497(3) 0.031(2) Uani 1 1 d . . .
O41 O 0.2040(5) 0.5449(5) 0.4730(4) 0.042(2) Uani 1 1 d . . .
O42 O 0.3637(5) 0.7044(5) 0.4857(3) 0.032(2) Uani 1 1 d . . .
O43 O -0.0608(6) 1.0428(5) 0.3414(4) 0.047(3) Uani 1 1 d . . .
O44 O -0.0760(6) 0.6928(5) 0.1397(3) 0.042(2) Uani 1 1 d . . .
O45 O 0.0287(5) 0.8502(5) 0.1417(3) 0.035(2) Uani 1 1 d . . .
O46 O 0.2744(5) 0.6670(5) 0.3372(3) 0.033(2) Uani 1 1 d . . .
O47 O 0.3725(7) 0.7862(7) -0.0286(4) 0.063(3) Uani 1 1 d . . .
O48 O -0.0828(6) 1.1216(5) 0.2668(4) 0.048(3) Uani 1 1 d . . .
O49 O -0.1216(6) 0.5286(5) 0.2691(4) 0.043(3) Uani 1 1 d . . .
O50 O -0.0809(5) 0.8214(5) 0.3430(3) 0.037(2) Uani 1 1 d . . .
O51 O 0.3605(6) 0.9181(6) 0.1907(4) 0.045(3) Uani 1 1 d . . .
O52 O -0.2191(6) 1.0603(5) 0.2097(4) 0.046(3) Uani 1 1 d . . .
O53 O 0.2462(5) 0.9191(6) 0.1452(3) 0.044(3) Uani 1 1 d . . .
O54 O -0.0732(6) 0.9283(5) 0.3847(3) 0.047(3) Uani 1 1 d . . .
O55 O 0.5668(5) 0.4644(5) 0.6059(3) 0.035(2) Uani 1 1 d . . .
O56 O 0.1168(6) 0.9776(5) 0.1975(4) 0.046(3) Uani 1 1 d . . .
O57 O 0.4767(5) 0.7045(5) 0.5441(4) 0.041(2) Uani 1 1 d . . .
O58 O 0.1222(5) 0.8061(5) 0.1036(3) 0.037(2) Uani 1 1 d . . .
O59 O 0.3068(6) 0.9506(6) 0.0687(4) 0.049(3) Uani 1 1 d . . .
O60 O 0.2853(5) 0.8132(5) 0.4580(3) 0.040(2) Uani 1 1 d . . .
O61 O 0.1783(5) 0.5809(6) 0.5551(4) 0.048(3) Uani 1 1 d . . .
O62 O -0.1330(6) 0.6117(5) 0.1942(3) 0.041(2) Uani 1 1 d . . .
O63 O 0.4110(5) 0.6192(5) 0.3203(3) 0.037(2) Uani 1 1 d U . .
O64 O 0.1250(6) 0.4859(5) 0.2860(3) 0.041(2) Uani 1 1 d . . .
O65 O -0.0738(6) 0.6158(5) 0.0743(3) 0.042(2) Uani 1 1 d U . .
O66 O -0.0571(5) 0.6817(5) 0.2336(3) 0.035(2) Uani 1 1 d . . .
O67 O 0.5216(6) 0.6517(6) 0.1416(4) 0.055(3) Uani 1 1 d . . .
O68 O -0.0140(6) 0.5554(5) 0.1455(3) 0.038(2) Uani 1 1 d . . .
O69 O 0.2468(5) 0.7115(5) 0.4290(3) 0.040(2) Uani 1 1 d . . .
O70 O 0.0139(5) 1.0856(5) 0.1871(3) 0.038(2) Uani 1 1 d . . .
O71 O -0.0487(6) 0.5993(5) 0.3087(3) 0.039(2) Uani 1 1 d . . .
O72 O 0.0545(7) 1.1201(5) 0.2634(4) 0.052(3) Uani 1 1 d . . .
O73 O 0.1980(6) 0.9000(6) 0.0624(4) 0.045(3) Uani 1 1 d . . .
O74 O 0.1896(6) 0.9458(6) 0.3585(4) 0.051(3) Uani 1 1 d U . .
O75 O 0.2900(6) 0.6493(6) 0.1046(4) 0.048(3) Uani 1 1 d . . .
O76 O 0.4757(6) 0.6279(7) 0.0664(4) 0.059(3) Uani 1 1 d . . .
O77 O 0.1424(6) 0.8890(5) 0.2885(3) 0.040(2) Uani 1 1 d . . .
O78 O 0.3716(6) 0.6422(5) 0.6368(3) 0.042(2) Uani 1 1 d U . .
O79 O 0.1594(6) 1.0126(5) 0.2724(4) 0.042(2) Uani 1 1 d . . .
O80 O 0.2433(5) 0.8555(6) -0.0159(4) 0.044(3) Uani 1 1 d . . .
O81 O 0.3448(5) 0.6746(5) 0.1933(4) 0.041(2) Uani 1 1 d . . .
O82 O 0.0482(5) 0.8160(5) 0.3149(3) 0.036(2) Uani 1 1 d . . .
O83 O 0.1681(7) 0.3915(5) 0.1505(4) 0.055(3) Uani 1 1 d . . .
O84 O 0.1058(6) 0.5004(6) 0.0956(4) 0.051(3) Uani 1 1 d . . .
O85 O -0.1248(6) 1.1330(5) 0.1831(4) 0.045(3) Uani 1 1 d . . .
O86 O 0.3767(5) 0.3796(6) 0.5743(4) 0.051(3) Uani 1 1 d . . .
O87 O 0.0802(7) 0.7418(7) 0.0191(4) 0.057(3) Uani 1 1 d . . .
O88 O -0.0795(7) 0.4601(6) 0.1997(4) 0.055(3) Uani 1 1 d . . .
O89 O 0.4155(6) 0.5906(6) 0.1405(4) 0.049(3) Uani 1 1 d . . .
O90 O 0.2230(6) 0.7511(6) 0.0418(4) 0.048(3) Uani 1 1 d . . .
O91 O 0.3013(6) 0.7971(5) 0.3689(4) 0.048(3) Uani 1 1 d . . .
O92 O 0.3022(5) 0.5178(5) 0.5828(3) 0.037(2) Uani 1 1 d . . .
O93 O -0.1799(6) 0.6632(6) 0.2739(4) 0.053(3) Uani 1 1 d . . .
O94 O 0.2635(7) 0.8625(6) 0.5402(4) 0.065(4) Uani 1 1 d . . .
O95 O 0.1591(5) 0.6351(6) 0.4012(4) 0.047(3) Uani 1 1 d U . .
O96 O -0.1352(7) 0.5358(6) 0.1301(4) 0.055(3) Uani 1 1 d . . .
O97 O -0.0018(6) 0.4664(5) 0.3118(3) 0.044(3) Uani 1 1 d . . .
O98 O 0.3745(6) 0.3555(5) 0.4886(4) 0.046(3) Uani 1 1 d . . .
O99 O 0.1210(6) 0.7057(7) 0.5729(4) 0.060(3) Uani 1 1 d . . .
O100 O 0.0664(7) 0.5324(6) 0.3630(4) 0.053(3) Uani 1 1 d . . .
O101 O -0.2451(6) 0.9644(7) 0.1595(4) 0.059(3) Uani 1 1 d . . .
O102 O 0.5610(7) 0.8935(9) 0.0981(5) 0.079(5) Uani 1 1 d . . .
O103 O 0.3934(6) 0.8114(5) 0.5061(4) 0.047(3) Uani 1 1 d . . .
O104 O 0.2975(6) 0.5487(7) 0.6686(4) 0.052(3) Uani 1 1 d . . .
O105 O 0.2588(8) 0.7320(7) -0.0444(4) 0.066(4) Uani 1 1 d . . .
O106 O -0.1708(6) 1.0518(5) 0.2932(3) 0.042(2) Uani 1 1 d . . .
O107 O 0.4455(5) 0.7358(6) 0.1949(4) 0.047(3) Uani 1 1 d . . .
O108 O 0.2445(6) 0.4609(5) 0.1888(5) 0.060(4) Uani 1 1 d . . .
O109 O 0.5035(5) 0.6004(5) 0.6101(3) 0.038(2) Uani 1 1 d . . .
O110 O 0.2962(7) 1.0335(6) 0.1360(5) 0.062(3) Uani 1 1 d . . .
O111 O 0.1506(7) 1.1009(6) 0.1944(5) 0.059(3) Uani 1 1 d . . .
O112 O 0.0729(6) 1.0440(5) 0.3415(4) 0.048(3) Uani 1 1 d . . .
O113 O -0.1117(6) 0.8297(6) 0.0997(4) 0.049(3) Uani 1 1 d . . .
O114 O 0.4593(6) 0.7278(6) 0.6317(4) 0.051(3) Uani 1 1 d . . .
O115 O 0.2175(6) 0.9895(7) -0.0078(4) 0.058(3) Uani 1 1 d . . .
O116 O 0.0386(6) 0.4028(5) 0.2419(4) 0.049(3) Uani 1 1 d . . .
O117 O 0.0453(7) 0.9476(7) 0.0523(4) 0.066(4) Uani 1 1 d . . .
O118 O 0.1544(5) 0.6731(5) 0.4867(3) 0.040(2) Uani 1 1 d . . .
O119 O 0.3477(6) 0.7390(5) 0.5721(4) 0.047(3) Uani 1 1 d . . .
O120 O 0.3766(8) 0.5503(7) 0.0628(5) 0.069(4) Uani 1 1 d . . .
O121 O 0.4772(6) 0.5984(6) 0.2215(4) 0.055(3) Uani 1 1 d . . .
O122 O -0.2032(6) 0.8193(6) 0.2994(4) 0.050(3) Uani 1 1 d . . .
O123 O 0.2298(5) 0.7450(5) 0.5262(4) 0.044(3) Uani 1 1 d . . .
O124 O 0.0279(6) 0.4095(6) 0.1566(4) 0.050(3) Uani 1 1 d . . .
O125 O 0.0238(7) 0.8095(6) 0.4058(4) 0.058(3) Uani 1 1 d . . .
O126 O 0.2035(9) 0.6062(8) 0.0318(5) 0.079(4) Uani 1 1 d . . .
O127 O -0.0552(7) 1.1165(6) 0.1038(4) 0.055(3) Uani 1 1 d . . .
O128 O 0.1747(7) 0.3830(5) 0.2397(4) 0.053(3) Uani 1 1 d . . .
O129 O 0.3500(6) 0.6846(6) 0.0290(4) 0.050(3) Uani 1 1 d . . .
O130 O -0.1996(7) 0.6703(7) 0.1121(5) 0.066(4) Uani 1 1 d . . .
O131 O 0.5163(6) 0.7747(7) 0.1062(5) 0.063(4) Uani 1 1 d . . .
O132 O 0.2187(5) 0.4458(6) 0.5436(4) 0.045(3) Uani 1 1 d . . .
O133 O 0.0309(7) 0.5626(7) 0.0178(4) 0.060(3) Uani 1 1 d . . .
O134 O -0.0222(7) 1.1659(6) 0.3345(5) 0.061(3) Uani 1 1 d . . .
O135 O -0.0887(8) 0.3928(7) 0.2842(5) 0.068(4) Uani 1 1 d . . .
O136 O -0.1038(8) 0.4026(7) 0.1237(5) 0.068(4) Uani 1 1 d . . .
O137 O 0.5285(7) 0.7824(6) 0.4744(5) 0.057(3) Uani 1 1 d . . .
O138 O 0.1350(9) 1.0375(7) 0.0981(6) 0.081(5) Uani 1 1 d . . .
O139 O 0.4747(6) 0.7531(7) 0.0301(4) 0.059(3) Uani 1 1 d . . .
O140 O 0.4559(6) 0.8714(7) 0.0485(4) 0.058(3) Uani 1 1 d . . .
O141 O -0.0244(7) 0.4836(6) 0.0832(4) 0.055(3) Uani 1 1 d . . .
O142 O 0.2508(8) 0.4589(7) 0.0954(4) 0.067(4) Uani 1 1 d . . .
O143 O -0.1880(6) 0.7883(7) 0.1965(5) 0.063(3) Uani 1 1 d . . .
O144 O 0.5972(7) 0.6692(8) 0.0653(5) 0.076(4) Uani 1 1 d . . .
O145 O 0.3526(6) 0.9114(7) -0.0105(4) 0.060(3) Uani 1 1 d . . .
O146 O -0.1873(7) 1.0326(6) 0.3845(4) 0.059(3) Uani 1 1 d . . .
O147 O -0.2244(7) 1.1778(6) 0.2437(4) 0.061(3) Uani 1 1 d . . .
O148 O 0.2688(6) 0.4368(6) 0.2794(4) 0.053(3) Uani 1 1 d . . .
O149 O 0.4897(6) 0.8484(6) 0.1715(4) 0.057(3) Uani 1 1 d . . .
O150 O 0.1135(8) 0.2969(6) 0.2007(5) 0.072(4) Uani 1 1 d . . .
O151 O 0.4785(7) 0.8502(8) -0.0416(5) 0.071(4) Uani 1 1 d . . .
O152 O 0.4367(7) 0.8267(6) 0.2566(4) 0.061(3) Uani 1 1 d . . .
O1W O 0.094(3) 0.374(3) 0.0513(18) 0.30(2) Uiso 1 1 d . . .
O2W O -0.193(3) 1.245(3) 0.1279(17) 0.28(2) Uiso 1 1 d . . .
O3W O -0.100(3) 0.353(2) 0.0395(17) 0.27(2) Uiso 1 1 d . . .
O4W O 0.117(3) 0.338(3) 0.337(2) 0.34(3) Uiso 1 1 d . . .
O5W O 0.2848(15) 0.2792(15) 0.5406(10) 0.162(10) Uiso 1 1 d . . .
O6W O 0.1819(13) 0.4818(12) 0.6479(9) 0.135(8) Uiso 1 1 d . . .
O7W O 0.7377(19) 0.9020(19) 0.0628(13) 0.207(14) Uiso 1 1 d . . .
O8W O -0.3379(14) 0.7656(13) 0.2698(9) 0.147(9) Uiso 1 1 d . . .
O9W O -0.2684(10) 0.6332(10) 0.3659(7) 0.111(7) Uani 1 1 d . . .
O10W O 0.6275(15) 1.0246(15) 0.1003(10) 0.162(10) Uiso 1 1 d . . .
O11W O 0.269(2) 1.136(2) 0.1693(16) 0.26(2) Uiso 1 1 d . . .
O12W O 0.1834(9) 0.3443(8) 0.5653(6) 0.087(5) Uani 1 1 d . . .
O13W O 0.7077(12) 0.7862(12) 0.1373(8) 0.127(7) Uiso 1 1 d . . .
O14W O 0.384(2) 0.385(2) 0.1934(14) 0.226(16) Uiso 1 1 d . . .
O15W O 0.6091(12) 0.7299(11) 0.1890(8) 0.120(7) Uiso 1 1 d . . .
O16W O -0.2359(13) 0.5262(13) 0.2029(9) 0.140(8) Uiso 1 1 d . . .
O17W O 0.0973(14) 0.4868(14) 0.4528(10) 0.149(9) Uiso 1 1 d . . .
O18W O 0.2706(12) 0.8793(12) -0.1077(8) 0.126(7) Uiso 1 1 d . . .
O19W O 0.3706(8) 0.5207(8) 0.2486(6) 0.087(5) Uani 1 1 d . . .
O20W O 0.3148(7) 0.8938(7) 0.3004(5) 0.070(4) Uani 1 1 d . . .
O21W O -0.151(2) 0.7015(19) 0.3718(14) 0.216(15) Uiso 1 1 d . . .
O22W O -0.076(2) 0.584(2) 0.4155(15) 0.245(18) Uiso 1 1 d . . .
O23W O 0.128(2) 0.8462(19) 0.4581(14) 0.217(15) Uiso 1 1 d . . .
O24W O 0.3644(17) 0.4406(16) 0.0572(11) 0.177(12) Uiso 1 1 d . . .
O25W O -0.326(2) 0.7915(19) 0.3751(13) 0.215(15) Uiso 1 1 d . . .
O26W O 0.021(3) 1.001(2) 0.4323(17) 0.27(2) Uiso 1 1 d . . .
N1 N 0.3367(13) 0.4081(12) 0.3945(9) 0.102(7) Uiso 1 1 d . . .
N2 N 0.5418(9) 0.6343(10) 0.3419(6) 0.073(5) Uani 1 1 d . . .
N3 N -0.0267(15) 0.2246(14) 0.1969(10) 0.119(9) Uiso 1 1 d . . .
N4 N 0.2482(13) 0.7423(13) 0.6559(9) 0.104(7) Uiso 1 1 d . . .
C1 C 0.0660(7) 0.8006(7) 0.1242(4) 0.030(3) Uani 1 1 d U . .
C2 C 0.353(2) 0.3534(19) 0.3694(13) 0.131(12) Uiso 1 1 d . . .
C3 C 0.2675(18) 0.4317(17) 0.4072(12) 0.116(10) Uiso 1 1 d . . .
C4 C 0.5241(14) 0.7063(13) 0.3466(9) 0.087(7) Uiso 1 1 d . . .
C5 C 0.5842(16) 0.6185(15) 0.3038(10) 0.099(8) Uiso 1 1 d . . .
C6 C -0.0034(19) 0.2402(13) 0.1504(10) 0.106(10) Uani 1 1 d . . .
C7 C -0.0596(16) 0.2759(16) 0.2206(11) 0.105(9) Uiso 1 1 d . . .
C8 C 0.205(2) 0.807(2) 0.6421(14) 0.142(13) Uiso 1 1 d . . .
C9 C 0.194(3) 0.715(3) 0.6770(19) 0.19(2) Uiso 1 1 d . . .

loop_
_atom_site_aniso_label
_atom_site_aniso_U_11
_atom_site_aniso_U_22
_atom_site_aniso_U_33
_atom_site_aniso_U_23
_atom_site_aniso_U_13
_atom_site_aniso_U_12
Bi1 0.0252(2) 0.0324(3) 0.0201(2) 0.00060(19) -0.00318(18) -0.00178(19)
Bi2 0.0353(3) 0.0320(3) 0.0248(3) 0.0041(2) -0.0043(2) -0.0033(2)
Bi3 0.0410(3) 0.0346(3) 0.0303(3) 0.0050(2) -0.0119(2) -0.0124(2)
Bi4 0.0326(3) 0.0343(3) 0.0233(3) -0.0007(2) -0.0037(2) -0.0068(2)
Bi5 0.0514(3) 0.0461(3) 0.0265(3) -0.0027(2) -0.0057(2) -0.0192(3)
Bi6 0.0361(3) 0.0386(3) 0.0295(3) 0.0069(2) -0.0118(2) -0.0068(2)
Bi7 0.0420(3) 0.0388(3) 0.0268(3) -0.0018(2) -0.0018(2) -0.0021(2)
Sb1 0.0325(4) 0.0239(4) 0.0201(4) -0.0012(3) -0.0074(3) -0.0042(3)
Sb2 0.0390(5) 0.0274(4) 0.0200(4) -0.0044(3) -0.0001(3) -0.0093(4)
Sb3 0.0281(4) 0.0383(4) 0.0234(4) 0.0060(3) -0.0038(3) -0.0067(3)
W1 0.0529(4) 0.0329(3) 0.0264(3) -0.0001(2) 0.0007(3) -0.0158(3)
W2 0.0663(4) 0.0366(3) 0.0410(4) -0.0055(3) 0.0059(3) -0.0258(3)
W3 0.0242(2) 0.0327(3) 0.0162(2) 0.0010(2) -0.00355(19) -0.0009(2)
W4 0.0318(6) 0.0729(11) 0.0433(7) 0.0102(6) 0.0064(3) -0.0018(4)
W5 0.0437(4) 0.0539(4) 0.0339(3) -0.0018(3) 0.0048(3) -0.0017(3)
W6 0.0713(5) 0.0445(4) 0.0433(4) -0.0143(3) -0.0003(3) -0.0294(3)
W7 0.0600(4) 0.0381(3) 0.0353(3) -0.0114(3) 0.0067(3) -0.0079(3)
W8 0.0306(3) 0.0545(4) 0.0197(3) -0.0025(2) 0.0018(2) -0.0005(3)
W9 0.0371(3) 0.0371(3) 0.0326(3) -0.0078(2) 0.0012(2) -0.0062(2)
W10 0.0250(3) 0.0521(4) 0.0251(3) 0.0007(2) -0.0058(2) -0.0005(2)
W11 0.0487(3) 0.0359(3) 0.0237(3) -0.0046(2) -0.0050(2) -0.0052(3)
W12 0.0420(3) 0.0371(3) 0.0336(3) -0.0058(2) 0.0041(2) -0.0169(3)
W13 0.0424(3) 0.0340(3) 0.0275(3) 0.0032(2) -0.0085(2) 0.0011(2)
W14 0.0437(3) 0.0399(3) 0.0278(3) -0.0094(2) -0.0077(2) -0.0004(3)
W15 0.0350(5) 0.0663(10) 0.0504(8) 0.0130(8) -0.0060(4) -0.0231(6)
W16 0.0272(3) 0.0352(3) 0.0265(3) 0.0027(2) -0.0015(2) -0.0084(2)
W17 0.0545(4) 0.0342(3) 0.0314(3) -0.0041(2) -0.0154(3) -0.0110(3)
W18 0.0469(3) 0.0287(3) 0.0300(3) 0.0009(2) -0.0100(2) -0.0025(2)
W19 0.0515(4) 0.0301(3) 0.0360(3) -0.0005(2) -0.0108(3) -0.0123(3)
W20 0.0406(3) 0.0566(4) 0.0326(3) 0.0151(3) -0.0035(3) -0.0128(3)
W21 0.0308(3) 0.0383(3) 0.0178(3) 0.0039(2) -0.0074(2) -0.0020(2)
W22 0.0413(3) 0.0315(3) 0.0385(3) -0.0017(2) -0.0062(3) -0.0075(2)
W23 0.0404(3) 0.0472(4) 0.0449(4) 0.0119(3) -0.0103(3) -0.0183(3)
W24 0.0458(3) 0.0363(3) 0.0375(3) -0.0078(3) -0.0058(3) 0.0078(3)
W25 0.0552(4) 0.0393(3) 0.0328(3) -0.0112(3) 0.0023(3) 0.0005(3)
W26 0.0647(4) 0.0479(4) 0.0288(3) -0.0129(3) 0.0002(3) -0.0229(3)
W27 0.0246(3) 0.0495(3) 0.0295(3) 0.0029(2) 0.0008(2) -0.0076(2)
W28 0.0684(11) 0.0285(5) 0.0467(8) -0.0098(4) 0.0013(8) -0.0113(7)
W29 0.0544(9) 0.0297(6) 0.0339(7) -0.0031(4) -0.0044(6) -0.0042(5)
W30 0.0340(6) 0.0502(10) 0.0322(7) 0.0059(7) -0.0026(4) 0.0001(6)
W31 0.0484(4) 0.0446(3) 0.0374(3) -0.0100(3) -0.0051(3) -0.0206(3)
W32 0.0278(3) 0.0571(4) 0.0325(3) -0.0061(3) 0.0002(2) 0.0067(3)
W33 0.0459(4) 0.0647(4) 0.0264(3) 0.0038(3) 0.0025(3) -0.0121(3)
W34 0.0362(3) 0.0364(3) 0.0368(3) -0.0053(2) -0.0092(2) -0.0003(2)
W35 0.0358(5) 0.0752(9) 0.0327(5) 0.0177(4) 0.0048(3) -0.0138(4)
W36 0.0360(3) 0.0562(4) 0.0380(4) 0.0101(3) -0.0116(3) -0.0162(3)
W37 0.0656(4) 0.0314(3) 0.0403(4) -0.0108(3) -0.0097(3) -0.0071(3)
W38 0.0516(4) 0.0332(3) 0.0403(4) -0.0070(3) -0.0055(3) 0.0047(3)
La1 0.0304(4) 0.0306(4) 0.0236(4) -0.0029(3) -0.0047(3) -0.0073(3)
La2 0.0398(4) 0.0379(4) 0.0217(4) -0.0026(3) -0.0012(3) -0.0083(3)
La3 0.0346(4) 0.0329(4) 0.0251(4) 0.0037(3) -0.0070(3) -0.0084(3)
Na1 0.081(6) 0.098(7) 0.078(6) 0.000(5) 0.018(5) -0.030(5)
Na3 0.107(9) 0.116(9) 0.125(10) -0.004(8) -0.009(7) -0.016(7)
Na4 0.103(8) 0.103(8) 0.133(11) -0.015(7) -0.017(7) 0.006(7)
O1 0.041(6) 0.037(5) 0.037(6) -0.005(4) -0.008(4) -0.012(4)
O2 0.026(4) 0.034(4) 0.022(4) 0.000(4) -0.003(3) -0.001(3)
O3 0.043(6) 0.035(5) 0.026(5) -0.011(4) 0.001(4) -0.003(4)
O4 0.034(5) 0.030(5) 0.035(6) -0.001(4) -0.005(4) -0.003(4)
O5 0.049(6) 0.033(5) 0.034(6) 0.011(4) -0.007(5) -0.010(4)
O6 0.038(2) 0.038(2) 0.037(2) -0.0049(11) -0.0006(10) -0.0088(11)
O7 0.054(6) 0.037(5) 0.030(5) -0.010(4) -0.005(4) -0.008(4)
O8 0.019(4) 0.041(5) 0.035(5) -0.001(4) -0.004(4) -0.003(4)
O9 0.048(6) 0.038(6) 0.051(7) -0.009(5) 0.000(5) -0.012(5)
O10 0.045(6) 0.035(5) 0.035(6) -0.003(4) -0.001(5) -0.003(4)
O11 0.044(5) 0.030(4) 0.024(4) 0.000(4) 0.005(4) -0.017(4)
O12 0.037(5) 0.042(6) 0.025(5) 0.001(4) 0.002(4) 0.001(4)
O13 0.037(5) 0.034(5) 0.033(6) -0.001(4) -0.006(4) -0.002(4)
O14 0.044(6) 0.033(5) 0.029(5) -0.006(4) -0.002(4) -0.016(4)
O15 0.032(5) 0.039(5) 0.023(5) 0.001(4) -0.005(4) 0.001(4)
O16 0.058(7) 0.054(7) 0.029(6) 0.000(5) 0.002(5) -0.026(5)
O17 0.043(6) 0.063(7) 0.063(8) 0.028(6) -0.008(6) -0.028(6)
O18 0.034(5) 0.044(6) 0.033(6) -0.005(4) -0.001(4) 0.001(4)
O19 0.042(5) 0.030(5) 0.034(6) -0.006(4) -0.007(4) -0.004(4)
O20 0.037(5) 0.034(5) 0.030(5) -0.005(4) 0.002(4) -0.003(4)
O21 0.033(5) 0.055(6) 0.027(5) -0.006(5) 0.004(4) 0.005(5)
O22 0.038(6) 0.035(5) 0.048(7) 0.007(5) -0.007(5) -0.010(4)
O23 0.037(5) 0.039(5) 0.023(4) 0.002(4) -0.005(4) 0.000(4)
O24 0.045(6) 0.035(5) 0.016(5) -0.005(4) -0.006(4) -0.001(4)
O25 0.045(6) 0.039(6) 0.037(6) 0.003(5) -0.012(5) -0.007(5)
O26 0.051(6) 0.037(6) 0.041(6) -0.015(5) 0.007(5) -0.011(5)
O27 0.048(6) 0.048(6) 0.033(6) -0.004(5) -0.001(5) 0.002(5)
O28 0.057(7) 0.034(5) 0.036(6) -0.004(4) -0.004(5) -0.012(5)
O29 0.034(5) 0.049(5) 0.039(5) 0.006(4) 0.003(4) -0.002(4)
O31 0.048(5) 0.039(5) 0.031(5) 0.002(4) -0.014(4) 0.000(4)
O32 0.046(6) 0.031(5) 0.043(6) -0.005(4) -0.012(5) -0.007(4)
O33 0.034(5) 0.054(6) 0.036(5) 0.007(4) -0.004(4) -0.010(4)
O34 0.024(5) 0.031(5) 0.053(7) -0.001(4) -0.013(4) -0.006(4)
O35 0.035(5) 0.040(5) 0.034(6) 0.010(4) -0.011(4) -0.006(4)
O36 0.032(4) 0.040(4) 0.017(4) 0.003(3) -0.007(3) -0.008(3)
O37 0.059(6) 0.027(5) 0.021(5) 0.001(4) -0.002(4) -0.008(4)
O38 0.047(6) 0.025(5) 0.034(6) -0.009(4) -0.006(4) -0.005(4)
O39 0.039(5) 0.066(6) 0.023(5) 0.012(4) 0.000(4) -0.012(5)
O40 0.027(5) 0.039(5) 0.027(5) -0.003(4) -0.003(4) -0.003(4)
O41 0.023(5) 0.053(6) 0.047(6) 0.004(5) -0.006(4) -0.010(4)
O42 0.035(5) 0.034(5) 0.021(5) -0.005(4) -0.001(4) 0.004(4)
O43 0.061(7) 0.039(6) 0.041(6) -0.010(5) 0.001(5) -0.008(5)
O44 0.054(6) 0.045(6) 0.033(6) -0.011(5) 0.001(5) -0.022(5)
O45 0.029(5) 0.034(5) 0.044(6) -0.007(4) -0.008(4) -0.006(4)
O46 0.030(5) 0.038(5) 0.025(5) 0.004(4) -0.010(4) 0.000(4)
O47 0.061(8) 0.074(9) 0.048(8) 0.004(6) 0.018(6) -0.008(7)
O48 0.073(8) 0.039(6) 0.034(6) -0.009(5) -0.003(5) -0.016(5)
O49 0.055(7) 0.046(6) 0.035(6) -0.001(5) 0.008(5) -0.028(5)
O50 0.043(6) 0.029(5) 0.037(6) -0.001(4) 0.003(4) -0.008(4)
O51 0.050(6) 0.050(6) 0.040(6) 0.001(5) -0.008(5) -0.023(5)
O52 0.047(6) 0.043(6) 0.046(7) -0.012(5) -0.001(5) 0.002(5)
O53 0.036(5) 0.064(7) 0.026(5) 0.007(5) -0.004(4) -0.005(5)
O54 0.065(7) 0.045(6) 0.028(6) -0.016(5) 0.005(5) -0.003(5)
O55 0.041(5) 0.042(5) 0.015(5) 0.009(4) -0.006(4) -0.001(4)
O56 0.062(7) 0.035(5) 0.042(6) 0.015(5) -0.037(5) -0.019(5)
O57 0.043(6) 0.035(5) 0.041(6) 0.001(4) -0.005(5) -0.007(4)
O58 0.040(6) 0.039(5) 0.031(5) -0.003(4) 0.003(4) -0.011(4)
O59 0.054(7) 0.061(7) 0.031(6) 0.021(5) -0.014(5) -0.024(6)
O60 0.045(6) 0.036(5) 0.035(6) 0.001(4) -0.013(5) -0.002(4)
O61 0.026(5) 0.068(8) 0.045(7) -0.007(6) 0.008(5) -0.001(5)
O62 0.053(6) 0.055(6) 0.024(5) -0.015(5) 0.007(4) -0.027(5)
O63 0.035(5) 0.051(5) 0.024(5) 0.004(4) -0.010(4) -0.009(4)
O64 0.058(7) 0.027(5) 0.036(6) 0.003(4) 0.002(5) -0.009(5)
O65 0.055(6) 0.045(5) 0.031(5) -0.005(4) -0.007(4) -0.020(4)
O66 0.042(5) 0.042(6) 0.026(5) -0.004(4) -0.004(4) -0.018(4)
O67 0.040(6) 0.069(8) 0.044(7) 0.012(6) 0.001(5) 0.002(5)
O68 0.052(6) 0.037(5) 0.030(5) -0.012(4) -0.002(5) -0.016(5)
O69 0.044(6) 0.046(6) 0.023(5) -0.004(4) -0.008(4) 0.007(5)
O70 0.049(6) 0.035(5) 0.026(5) 0.003(4) -0.012(4) -0.004(4)
O71 0.053(6) 0.034(5) 0.030(5) -0.002(4) 0.001(5) -0.011(5)
O72 0.079(8) 0.042(6) 0.037(6) -0.006(5) -0.014(6) -0.019(6)
O73 0.041(6) 0.056(7) 0.040(6) -0.008(5) 0.002(5) -0.016(5)
O74 0.067(6) 0.052(6) 0.033(5) -0.010(5) -0.012(5) -0.010(5)
O75 0.046(6) 0.054(7) 0.044(7) 0.001(5) 0.001(5) -0.013(5)
O76 0.036(6) 0.074(9) 0.056(8) -0.002(6) 0.010(5) 0.003(6)
O77 0.052(6) 0.029(5) 0.037(6) 0.004(4) -0.003(5) -0.012(4)
O78 0.048(5) 0.051(5) 0.024(5) -0.011(4) 0.001(4) -0.001(4)
O79 0.052(6) 0.034(5) 0.045(6) -0.004(5) -0.013(5) -0.016(5)
O80 0.036(6) 0.059(7) 0.035(6) 0.007(5) -0.007(4) -0.013(5)
O81 0.033(5) 0.048(6) 0.040(6) -0.007(5) 0.003(4) -0.004(4)
O82 0.042(6) 0.034(5) 0.035(6) -0.007(4) -0.003(4) -0.011(4)
O83 0.082(9) 0.035(6) 0.051(7) -0.014(5) -0.001(6) -0.017(6)
O84 0.065(8) 0.043(6) 0.048(7) -0.015(5) -0.004(6) -0.012(5)
O85 0.042(6) 0.048(6) 0.041(6) -0.009(5) -0.005(5) -0.001(5)
O86 0.036(6) 0.067(8) 0.039(6) 0.025(5) 0.007(5) -0.008(5)
O87 0.065(8) 0.075(8) 0.033(6) 0.010(6) -0.011(5) -0.026(7)
O88 0.063(8) 0.039(6) 0.069(9) -0.015(6) 0.005(6) -0.022(5)
O89 0.049(6) 0.057(7) 0.040(7) 0.001(5) 0.002(5) -0.011(5)
O90 0.048(6) 0.060(7) 0.030(6) 0.009(5) 0.000(5) -0.008(5)
O91 0.054(7) 0.033(5) 0.050(7) 0.014(5) -0.013(5) -0.007(5)
O92 0.032(5) 0.041(6) 0.034(6) 0.000(4) -0.004(4) -0.003(4)
O93 0.045(6) 0.054(7) 0.063(8) -0.017(6) 0.006(6) -0.015(5)
O94 0.082(9) 0.046(7) 0.054(8) -0.021(6) 0.002(7) 0.016(6)
O95 0.035(5) 0.063(6) 0.036(5) 0.004(5) -0.015(4) -0.002(4)
O96 0.083(9) 0.065(8) 0.032(6) -0.012(5) 0.006(6) -0.047(7)
O97 0.069(7) 0.034(5) 0.030(6) 0.004(4) 0.006(5) -0.018(5)
O98 0.042(6) 0.040(6) 0.058(7) -0.012(5) -0.015(5) -0.010(5)
O99 0.032(6) 0.081(9) 0.056(8) -0.012(7) 0.011(5) 0.009(6)
O100 0.072(8) 0.049(7) 0.033(6) 0.000(5) -0.015(6) -0.005(6)
O101 0.049(7) 0.070(8) 0.053(8) -0.004(6) -0.021(6) -0.005(6)
O102 0.039(7) 0.113(12) 0.082(11) 0.014(9) -0.008(7) -0.026(7)
O103 0.056(7) 0.035(6) 0.048(7) -0.012(5) -0.004(5) -0.004(5)
O104 0.038(6) 0.084(9) 0.034(6) -0.013(6) 0.012(5) -0.011(6)
O105 0.077(9) 0.076(9) 0.043(7) -0.004(6) -0.008(6) -0.011(7)
O106 0.060(7) 0.034(5) 0.030(6) -0.001(4) 0.000(5) -0.006(5)
O107 0.028(5) 0.068(7) 0.042(6) 0.007(5) -0.012(4) -0.009(5)
O108 0.052(7) 0.022(5) 0.102(11) -0.004(6) -0.013(7) -0.003(5)
O109 0.038(5) 0.049(6) 0.024(5) -0.011(4) -0.007(4) -0.003(4)
O110 0.076(9) 0.051(7) 0.061(8) 0.009(6) -0.014(7) -0.027(6)
O111 0.066(8) 0.046(7) 0.071(9) 0.006(6) -0.018(7) -0.029(6)
O112 0.069(8) 0.040(6) 0.036(6) -0.008(5) -0.016(5) -0.014(5)
O113 0.062(7) 0.055(7) 0.027(6) -0.003(5) -0.016(5) -0.008(6)
O114 0.060(7) 0.055(7) 0.042(7) -0.024(5) 0.000(5) -0.010(6)
O115 0.054(7) 0.080(9) 0.038(7) 0.023(6) -0.015(5) -0.022(6)
O116 0.064(7) 0.031(5) 0.054(7) -0.010(5) 0.005(6) -0.014(5)
O117 0.058(8) 0.085(10) 0.044(7) 0.001(7) -0.025(6) 0.003(7)
O118 0.032(5) 0.053(6) 0.029(5) 0.003(5) -0.007(4) 0.001(4)
O119 0.043(6) 0.046(6) 0.042(6) -0.004(5) -0.008(5) 0.011(5)
O120 0.086(10) 0.056(8) 0.061(9) -0.016(7) 0.005(7) -0.006(7)
O121 0.050(7) 0.067(8) 0.037(7) 0.004(6) -0.008(5) 0.005(6)
O122 0.041(6) 0.052(7) 0.058(8) -0.004(6) -0.003(5) -0.015(5)
O123 0.035(5) 0.045(6) 0.045(6) -0.009(5) -0.007(5) 0.010(4)
O124 0.068(8) 0.044(6) 0.044(7) -0.019(5) 0.000(6) -0.015(6)
O125 0.083(9) 0.048(7) 0.038(7) -0.003(5) -0.015(6) -0.005(6)
O126 0.102(12) 0.082(10) 0.059(9) -0.032(8) 0.029(8) -0.026(9)
O127 0.070(8) 0.042(6) 0.049(7) -0.001(5) -0.019(6) -0.005(6)
O128 0.081(9) 0.029(5) 0.046(7) -0.001(5) 0.002(6) -0.008(5)
O129 0.053(7) 0.061(7) 0.027(6) 0.007(5) -0.002(5) 0.000(6)
O130 0.061(8) 0.081(9) 0.063(9) -0.009(7) -0.021(7) -0.027(7)
O131 0.030(6) 0.083(9) 0.066(9) 0.016(7) -0.006(5) -0.004(6)
O132 0.039(6) 0.052(6) 0.045(7) 0.001(5) 0.007(5) -0.019(5)
O133 0.077(9) 0.073(9) 0.037(7) -0.024(6) 0.003(6) -0.025(7)
O134 0.082(9) 0.040(6) 0.064(9) -0.022(6) 0.001(7) -0.012(6)
O135 0.092(10) 0.058(8) 0.065(9) -0.001(7) 0.013(7) -0.045(7)
O136 0.089(10) 0.069(9) 0.064(9) -0.020(7) -0.005(7) -0.047(8)
O137 0.061(7) 0.040(6) 0.073(9) 0.003(6) -0.013(6) -0.022(6)
O138 0.106(12) 0.052(8) 0.084(11) 0.023(7) -0.012(9) -0.030(8)
O139 0.038(6) 0.085(9) 0.045(7) -0.002(6) 0.002(5) -0.001(6)
O140 0.047(7) 0.075(8) 0.050(7) 0.023(6) -0.010(5) -0.025(6)
O141 0.079(9) 0.052(7) 0.044(7) -0.017(5) 0.008(6) -0.030(6)
O142 0.090(10) 0.073(9) 0.036(7) -0.016(6) 0.009(7) -0.009(7)
O143 0.042(7) 0.073(9) 0.078(10) -0.009(7) -0.002(6) -0.017(6)
O144 0.041(7) 0.109(12) 0.059(9) 0.013(8) 0.013(6) 0.007(7)
O145 0.047(7) 0.080(9) 0.048(7) 0.018(6) 0.001(5) -0.018(6)
O146 0.085(9) 0.055(7) 0.036(7) -0.017(5) 0.018(6) -0.009(6)
O147 0.078(9) 0.044(7) 0.047(7) -0.002(5) -0.010(6) 0.016(6)
O148 0.062(7) 0.052(7) 0.032(6) 0.008(5) -0.007(5) 0.006(6)
O149 0.039(6) 0.071(8) 0.060(8) 0.019(6) -0.019(6) -0.020(6)
O150 0.101(11) 0.041(7) 0.076(10) -0.010(7) 0.003(8) -0.020(7)
O151 0.047(7) 0.108(12) 0.054(8) 0.009(8) 0.014(6) -0.023(7)
O152 0.066(8) 0.059(8) 0.053(8) 0.000(6) -0.029(6) -0.006(6)
O9W 0.094(13) 0.117(15) 0.106(15) 0.039(12) 0.034(11) -0.020(11)
O12W 0.095(12) 0.091(11) 0.075(11) 0.011(9) 0.023(9) -0.034(9)
O19W 0.072(10) 0.079(10) 0.091(12) 0.016(9) -0.003(9) 0.009(8)
O20W 0.068(9) 0.071(9) 0.067(9) 0.010(7) -0.012(7) -0.019(7)
N2 0.052(9) 0.087(13) 0.075(12) 0.023(10) -0.006(8) -0.020(9)
C1 0.033(6) 0.036(6) 0.018(5) 0.001(5) -0.008(5) -0.006(5)
C6 0.17(3) 0.064(15) 0.09(2) -0.015(14) 0.01(2) -0.052(18)

loop_
_atom_type_symbol
_atom_type_description
_atom_type_scat_dispersion_real
_atom_type_scat_dispersion_imag
_atom_type_scat_source
C C 0.0033 0.0016 'International Tables Vol C Tables 4.2.6.8 and 6.1.1.4'
H H 0.0000 0.0000 'International Tables Vol C Tables 4.2.6.8 and 6.1.1.4'
N N 0.0061 0.0033 'International Tables Vol C Tables 4.2.6.8 and 6.1.1.4'
O O 0.0106 0.0060 'International Tables Vol C Tables 4.2.6.8 and 6.1.1.4'
W W -0.8490 6.8722 'International Tables Vol C Tables 4.2.6.8 and 6.1.1.4'
Sb Sb -0.5866 1.5461 'International Tables Vol C Tables 4.2.6.8 and 6.1.1.4'
Bi Bi -4.1077 10.2566 'International Tables Vol C Tables 4.2.6.8 and 6.1.1.4'
La La -0.2871 2.4523 'International Tables Vol C Tables 4.2.6.8 and 6.1.1.4'
Na Na 0.0362 0.0249 'International Tables Vol C Tables 4.2.6.8 and 6.1.1.4'

loop_
_geom_angle_atom_site_label_1
_geom_angle_atom_site_label_2
_geom_angle_atom_site_label_3
_geom_angle
_geom_angle_site_symmetry_1
_geom_angle_site_symmetry_3
_geom_angle_publ_flag
O8 Bi1 O42 84.0(4) . . ?
O8 Bi1 O2 87.2(4) . . ?
O42 Bi1 O2 86.6(3) . . ?
O8 Bi1 W3 114.3(3) . . ?
O42 Bi1 W3 113.3(2) . . ?
O2 Bi1 W3 37.1(2) . . ?
O34 Bi2 O16 81.7(4) . . ?
O34 Bi2 O4 70.1(3) . . ?
O16 Bi2 O4 114.0(4) . . ?
O34 Bi2 O37 116.1(3) . . ?
O16 Bi2 O37 69.5(3) . . ?
O4 Bi2 O37 72.1(4) . . ?
O34 Bi2 O46 76.3(3) . . ?
O16 Bi2 O46 71.6(3) . . ?
O4 Bi2 O46 144.3(3) . . ?
O37 Bi2 O46 136.2(3) . . ?
O34 Bi2 Bi4 32.48(17) . . ?
O16 Bi2 Bi4 100.6(3) . . ?
O4 Bi2 Bi4 37.9(2) . . ?
O37 Bi2 Bi4 98.8(3) . . ?
O46 Bi2 Bi4 107.3(2) . . ?
O34 Bi2 Bi7 102.4(3) . . ?
O16 Bi2 Bi7 32.10(19) . . ?
O4 Bi2 Bi7 98.6(2) . . ?
O37 Bi2 Bi7 37.8(2) . . ?
O46 Bi2 Bi7 100.1(2) . . ?
Bi4 Bi2 Bi7 106.142(17) . . ?
O6 Bi3 O5 79.5(4) . . ?
O6 Bi3 O35 89.6(4) . . ?
O5 Bi3 O35 69.6(3) . . ?
O6 Bi3 O77 91.6(4) . . ?
O5 Bi3 O77 69.2(3) . . ?
O35 Bi3 O77 137.8(3) . . ?
O6 Bi3 O53 72.2(4) . . ?
O5 Bi3 O53 134.0(3) . . ?
O35 Bi3 O53 74.7(3) . . ?
O77 Bi3 O53 144.8(3) . . ?
O6 Bi3 O56 71.6(3) . . ?
O5 Bi3 O56 133.6(3) . . ?
O35 Bi3 O56 143.1(4) . . ?
O77 Bi3 O56 75.9(4) . . ?
O53 Bi3 O56 69.4(3) . . ?
O6 Bi3 Bi5 87.1(3) . . ?
O5 Bi3 Bi5 31.63(18) . . ?
O35 Bi3 Bi5 100.2(2) . . ?
O77 Bi3 Bi5 37.8(2) . . ?
O53 Bi3 Bi5 158.5(3) . . ?
O56 Bi3 Bi5 110.0(3) . . ?
O6 Bi3 Bi6 86.3(3) . . ?
O5 Bi3 Bi6 31.93(18) . . ?
O35 Bi3 Bi6 37.9(2) . . ?
O77 Bi3 Bi6 100.0(2) . . ?
O53 Bi3 Bi6 109.5(2) . . ?
O56 Bi3 Bi6 157.3(2) . . ?
Bi5 Bi3 Bi6 62.302(16) . . ?
O6 Bi3 La3 39.8(3) . . ?
O5 Bi3 La3 119.3(3) . . ?
O35 Bi3 La3 102.5(2) . . ?
O77 Bi3 La3 105.1(3) . . ?
O53 Bi3 La3 43.4(2) . . ?
O56 Bi3 La3 43.5(2) . . ?
Bi5 Bi3 La3 120.82(2) . . ?
Bi6 Bi3 La3 119.49(2) . . ?
O36 Bi4 O34 79.6(4) . . ?
O36 Bi4 O4 90.7(4) . . ?
O34 Bi4 O4 69.7(3) . . ?
O36 Bi4 O82 90.5(4) . . ?
O34 Bi4 O82 69.0(3) . . ?
O4 Bi4 O82 137.7(3) . . ?
O36 Bi4 O24 72.7(3) . . ?
O34 Bi4 O24 134.3(3) . . ?
O4 Bi4 O24 144.0(3) . . ?
O82 Bi4 O24 75.5(3) . . ?
O36 Bi4 O66 72.3(3) . . ?
O34 Bi4 O66 134.5(3) . . ?
O4 Bi4 O66 75.4(3) . . ?
O82 Bi4 O66 144.0(3) . . ?
O24 Bi4 O66 69.2(3) . . ?
O36 Bi4 Na4 165.9(3) . . ?
O34 Bi4 Na4 86.3(4) . . ?
O4 Bi4 Na4 84.5(3) . . ?
O82 Bi4 Na4 84.2(4) . . ?
O24 Bi4 Na4 118.2(3) . . ?
O66 Bi4 Na4 118.9(3) . . ?
O36 Bi4 Bi2 86.7(2) . . ?
O34 Bi4 Bi2 31.73(17) . . ?
O4 Bi4 Bi2 38.3(2) . . ?
O82 Bi4 Bi2 99.7(2) . . ?
O24 Bi4 Bi2 158.6(2) . . ?
O66 Bi4 Bi2 110.3(2) . . ?
Na4 Bi4 Bi2 81.4(2) . . ?
O36 Bi4 Bi5 86.4(2) . . ?
O34 Bi4 Bi5 31.38(17) . . ?
O4 Bi4 Bi5 100.2(2) . . ?
O82 Bi4 Bi5 37.8(2) . . ?
O24 Bi4 Bi5 110.0(2) . . ?
O66 Bi4 Bi5 158.1(2) . . ?
Na4 Bi4 Bi5 81.4(3) . . ?
Bi2 Bi4 Bi5 61.962(15) . . ?
O36 Bi4 La1 40.5(2) . . ?
O34 Bi4 La1 120.2(3) . . ?
O4 Bi4 La1 104.2(2) . . ?
O82 Bi4 La1 103.9(2) . . ?
O24 Bi4 La1 43.42(19) . . ?
O66 Bi4 La1 43.4(2) . . ?
Na4 Bi4 La1 153.6(3) . . ?
Bi2 Bi4 La1 120.90(2) . . ?
Bi5 Bi4 La1 120.38(2) . . ?
O5 Bi5 O34 82.6(4) . . ?
O5 Bi5 O77 70.8(3) . . ?
O34 Bi5 O77 116.8(4) . . ?
O5 Bi5 O82 115.3(4) . . ?
O34 Bi5 O82 70.4(3) . . ?
O77 Bi5 O82 71.5(4) . . ?
O5 Bi5 Bi3 32.64(18) . . ?
O34 Bi5 Bi3 102.6(3) . . ?
O77 Bi5 Bi3 38.4(3) . . ?
O82 Bi5 Bi3 98.3(3) . . ?
O5 Bi5 Bi4 101.6(3) . . ?
O34 Bi5 Bi4 32.26(18) . . ?
O77 Bi5 Bi4 99.0(3) . . ?
O82 Bi5 Bi4 38.4(2) . . ?
Bi3 Bi5 Bi4 105.994(18) . . ?
O5 Bi6 O16 81.9(4) . . ?
O5 Bi6 O81 117.9(4) . . ?
O16 Bi6 O81 70.7(3) . . ?
O5 Bi6 O35 70.1(3) . . ?
O16 Bi6 O35 115.8(4) . . ?
O81 Bi6 O35 73.9(4) . . ?
O5 Bi6 O46 75.7(3) . . ?
O16 Bi6 O46 69.4(3) . . ?
O81 Bi6 O46 135.0(3) . . ?
O35 Bi6 O46 143.8(3) . . ?
O5 Bi6 O63 132.6(3) . . ?
O16 Bi6 O63 98.3(4) . . ?
O81 Bi6 O63 106.4(3) . . ?
O35 Bi6 O63 142.8(3) . . ?
O46 Bi6 O63 60.7(3) . . ?
O5 Bi6 W30' 139.7(5) . . ?
O16 Bi6 W30' 98.3(4) . . ?
O81 Bi6 W30' 31.7(5) . . ?
O35 Bi6 W30' 73.9(5) . . ?
O46 Bi6 W30' 142.3(5) . . ?
O63 Bi6 W30' 87.6(5) . . ?
O5 Bi6 Bi7 103.3(3) . . ?
O16 Bi6 Bi7 33.10(19) . . ?
O81 Bi6 Bi7 37.9(3) . . ?
O35 Bi6 Bi7 99.9(3) . . ?
O46 Bi6 Bi7 99.0(2) . . ?
O63 Bi6 Bi7 101.3(2) . . ?
W30' Bi6 Bi7 65.6(4) . . ?
O5 Bi6 Bi3 32.67(18) . . ?
O16 Bi6 Bi3 102.0(3) . . ?
O81 Bi6 Bi3 100.9(3) . . ?
O35 Bi6 Bi3 37.7(3) . . ?
O46 Bi6 Bi3 106.8(2) . . ?
O63 Bi6 Bi3 150.1(2) . . ?
W30' Bi6 Bi3 110.6(4) . . ?
Bi7 Bi6 Bi3 107.733(17) . . ?
O23 Bi7 O16 77.8(4) . . ?
O23 Bi7 O81 90.2(4) . . ?
O16 Bi7 O81 69.8(3) . . ?
O23 Bi7 O37 90.8(4) . . ?
O16 Bi7 O37 69.6(3) . . ?
O81 Bi7 O37 138.2(4) . . ?
O23 Bi7 O75 72.1(4) . . ?
O16 Bi7 O75 133.2(3) . . ?
O81 Bi7 O75 75.2(4) . . ?
O37 Bi7 O75 143.8(3) . . ?
O23 Bi7 O28 71.4(3) . . ?
O16 Bi7 O28 133.0(3) . . ?
O81 Bi7 O28 142.5(3) . . ?
O37 Bi7 O28 76.1(3) . . ?
O75 Bi7 O28 68.2(3) . . ?
O23 Bi7 Bi6 85.7(3) . . ?
O16 Bi7 Bi6 32.50(18) . . ?
O81 Bi7 Bi6 37.7(3) . . ?
O37 Bi7 Bi6 100.8(2) . . ?
O75 Bi7 Bi6 109.2(3) . . ?
O28 Bi7 Bi6 156.8(2) . . ?
O23 Bi7 Bi2 86.6(3) . . ?
O16 Bi7 Bi2 31.53(18) . . ?
O81 Bi7 Bi2 99.9(3) . . ?
O37 Bi7 Bi2 38.5(2) . . ?
O75 Bi7 Bi2 158.0(3) . . ?
O28 Bi7 Bi2 110.9(2) . . ?
Bi6 Bi7 Bi2 62.321(15) . . ?
O23 Bi7 La2 39.8(3) . . ?
O16 Bi7 La2 117.5(3) . . ?
O81 Bi7 La2 103.2(3) . . ?
O37 Bi7 La2 103.9(2) . . ?
O75 Bi7 La2 43.5(2) . . ?
O28 Bi7 La2 42.7(2) . . ?
Bi6 Bi7 La2 118.99(2) . . ?
Bi2 Bi7 La2 120.26(2) . . ?
O38 Sb1 O3 89.2(4) . . ?
O38 Sb1 O19 91.0(4) . . ?
O3 Sb1 O19 90.3(4) . . ?
O26 Sb2 O11 89.3(4) . . ?
O26 Sb2 O68 91.1(4) . . ?
O11 Sb2 O68 91.4(4) . . ?
O29 Sb3 O33 89.6(5) . . ?
O29 Sb3 O39 90.9(4) . . ?
O33 Sb3 O39 90.4(4) . . ?
O100 W1 O97 99.0(5) . . ?
O100 W1 O4 100.9(5) . . ?
O97 W1 O4 160.0(4) . . ?
O100 W1 O71 101.9(5) . . ?
O97 W1 O71 90.4(5) . . ?
O4 W1 O71 88.2(4) . . ?
O100 W1 O64 98.6(5) . . ?
O97 W1 O64 89.4(5) . . ?
O4 W1 O64 85.0(4) . . ?
O71 W1 O64 159.3(4) . . ?
O100 W1 O11 173.0(5) . . ?
O97 W1 O11 75.7(4) . . ?
O4 W1 O11 84.7(4) . . ?
O71 W1 O11 73.9(4) . . ?
O64 W1 O11 86.0(4) . . ?
O135 W2 O88 102.6(6) . . ?
O135 W2 O49 99.4(6) . . ?
O88 W2 O49 91.2(5) . . ?
O135 W2 O116 102.2(6) . . ?
O88 W2 O116 87.5(5) . . ?
O49 W2 O116 158.2(4) . . ?
O135 W2 O97 97.0(6) . . ?
O88 W2 O97 160.2(5) . . ?
O49 W2 O97 88.1(5) . . ?
O116 W2 O97 85.9(5) . . ?
O135 W2 O11 166.9(5) . . ?
O88 W2 O11 88.3(4) . . ?
O49 W2 O11 72.7(4) . . ?
O116 W2 O11 85.5(4) . . ?
O97 W2 O11 72.7(4) . . ?
O20 W3 O55 101.1(4) . . ?
O20 W3 O40 97.2(4) . . ?
O55 W3 O40 99.8(4) . . ?
O20 W3 O109 88.1(4) . . ?
O55 W3 O109 96.9(4) . . ?
O40 W3 O109 161.1(4) . . ?
O20 W3 O15 160.9(4) . . ?
O55 W3 O15 96.2(4) . . ?
O40 W3 O15 87.6(4) . . ?
O109 W3 O15 81.9(4) . . ?
O20 W3 O2 87.8(4) . . ?
O55 W3 O2 167.3(4) . . ?
O40 W3 O2 88.0(4) . . ?
O109 W3 O2 74.1(4) . . ?
O15 W3 O2 73.9(3) . . ?
O20 W3 Bi1 65.5(3) . . ?
O55 W3 Bi1 156.2(3) . . ?
O40 W3 Bi1 64.6(3) . . ?
O109 W3 Bi1 102.0(3) . . ?
O15 W3 Bi1 100.7(3) . . ?
O2 W3 Bi1 36.5(2) . . ?
O144 W4 O76 100.2(7) . . ?
O144 W4 O139 102.3(6) . . ?
O76 W4 O139 94.1(6) . . ?
O144 W4 O131 101.7(7) . . ?
O76 W4 O131 157.5(5) . . ?
O139 W4 O131 86.4(6) . . ?
O144 W4 O67 97.0(6) . . ?
O76 W4 O67 86.7(6) . . ?
O139 W4 O67 160.2(5) . . ?
O131 W4 O67 85.5(6) . . ?
O144 W4 O29 167.7(6) . . ?
O76 W4 O29 73.2(5) . . ?
O139 W4 O29 88.7(4) . . ?
O131 W4 O29 84.3(5) . . ?
O67 W4 O29 72.6(4) . . ?
O144 W4' O131 106(2) . . ?
O144 W4' O139 100.7(19) . . ?
O131 W4' O139 90(2) . . ?
O144 W4' O67 96.1(19) . . ?
O131 W4' O67 90(2) . . ?
O139 W4' O67 163(2) . . ?
O144 W4' O76 94(2) . . ?
O131 W4' O76 160(2) . . ?
O139 W4' O76 90(2) . . ?
O67 W4' O76 83.8(18) . . ?
O144 W4' O29 163(3) . . ?
O131 W4' O29 88.0(17) . . ?
O139 W4' O29 89.2(15) . . ?
O67 W4' O29 73.3(13) . . ?
O76 W4' O29 71.7(13) . . ?
O144 W4' W15' 114(2) . . ?
O131 W4' W15' 17.9(8) . . ?
O139 W4' W15' 73.6(15) . . ?
O67 W4' W15' 103.9(18) . . ?
O76 W4' W15' 149.1(17) . . ?
O29 W4' W15' 81.8(13) . . ?
O120 W5 O75 105.0(6) . . ?
O120 W5 O129 101.8(6) . . ?
O75 W5 O129 92.9(5) . . ?
O120 W5 O89 97.2(6) . . ?
O75 W5 O89 91.1(5) . . ?
O129 W5 O89 158.8(5) . . ?
O120 W5 O76 96.4(6) . . ?
O75 W5 O76 158.2(5) . . ?
O129 W5 O76 86.4(5) . . ?
O89 W5 O76 82.3(5) . . ?
O120 W5 O29 165.4(6) . . ?
O75 W5 O29 86.7(5) . . ?
O129 W5 O29 86.1(5) . . ?
O89 W5 O29 73.5(4) . . ?
O76 W5 O29 71.5(5) . . ?
O136 W6 O96 101.9(6) . . ?
O136 W6 O141 100.8(6) . . ?
O96 W6 O141 94.7(6) . . ?
O136 W6 O88 101.0(6) . . ?
O96 W6 O88 86.8(5) . . ?
O141 W6 O88 157.4(5) . . ?
O136 W6 O124 100.6(6) . . ?
O96 W6 O124 156.3(5) . . ?
O141 W6 O124 88.3(6) . . ?
O88 W6 O124 81.7(5) . . ?
O136 W6 O68 172.9(6) . . ?
O96 W6 O68 73.7(4) . . ?
O141 W6 O68 74.4(4) . . ?
O88 W6 O68 84.4(4) . . ?
O124 W6 O68 84.6(4) . . ?
O142 W7 O28 104.1(6) . . ?
O142 W7 O84 99.5(6) . . ?
O28 W7 O84 92.7(5) . . ?
O142 W7 O108 99.5(6) . . ?
O28 W7 O108 90.9(5) . . ?
O84 W7 O108 159.1(5) . . ?
O142 W7 O83 95.5(6) . . ?
O28 W7 O83 160.3(5) . . ?
O84 W7 O83 86.3(5) . . ?
O108 W7 O83 83.4(5) . . ?
O142 W7 O26 166.5(5) . . ?
O28 W7 O26 87.3(4) . . ?
O84 W7 O26 87.0(5) . . ?
O108 W7 O26 72.7(5) . . ?
O83 W7 O26 73.0(4) . . ?
O104 W8 O15 101.5(5) . . ?
O104 W8 O92 100.2(5) . . ?
O15 W8 O92 95.0(4) . . ?
O104 W8 O78 98.2(5) . . ?
O15 W8 O78 90.9(4) . . ?
O92 W8 O78 159.1(4) . . ?
O104 W8 O21 100.0(5) . . ?
O15 W8 O21 158.4(4) . . ?
O92 W8 O21 83.9(4) . . ?
O78 W8 O21 83.2(4) . . ?
O104 W8 O2 171.0(5) . . ?
O15 W8 O2 73.3(4) . . ?
O92 W8 O2 87.7(4) . . ?
O78 W8 O2 74.9(4) . . ?
O21 W8 O2 85.1(4) . . ?
O122 W9 O24 104.2(5) . . ?
O122 W9 O18 102.1(5) . . ?
O24 W9 O18 93.2(4) . . ?
O122 W9 O50 97.2(5) . . ?
O24 W9 O50 89.0(4) . . ?
O18 W9 O50 159.3(4) . . ?
O122 W9 O27 97.0(5) . . ?
O24 W9 O27 158.5(5) . . ?
O18 W9 O27 86.0(4) . . ?
O50 W9 O27 84.5(4) . . ?
O122 W9 O3 166.1(5) . . ?
O24 W9 O3 86.3(4) . . ?
O18 W9 O3 86.0(4) . . ?
O50 W9 O3 73.5(4) . . ?
O27 W9 O3 72.2(4) . . ?
O95 W10 O30 102.1(5) . . ?
O95 W10 O69 101.8(5) . . ?
O30 W10 O69 88.8(4) . . ?
O95 W10 O118 100.5(5) . . ?
O30 W10 O118 157.3(4) . . ?
O69 W10 O118 88.1(4) . . ?
O95 W10 O41 95.6(5) . . ?
O30 W10 O41 88.3(4) . . ?
O69 W10 O41 162.7(4) . . ?
O118 W10 O41 88.0(5) . . ?
O95 W10 O8 168.5(5) . . ?
O30 W10 O8 83.1(4) . . ?
O69 W10 O8 88.4(4) . . ?
O118 W10 O8 74.3(4) . . ?
O41 W10 O8 74.2(4) . . ?
O125 W11 O54 99.9(5) . . ?
O125 W11 O82 99.9(5) . . ?
O54 W11 O82 160.1(5) . . ?
O125 W11 O50 99.6(5) . . ?
O54 W11 O50 91.2(5) . . ?
O82 W11 O50 87.3(4) . . ?
O125 W11 O7 100.1(6) . . ?
O54 W11 O7 90.4(5) . . ?
O82 W11 O7 84.3(4) . . ?
O50 W11 O7 159.6(4) . . ?
O125 W11 O3 172.1(5) . . ?
O54 W11 O3 76.1(4) . . ?
O82 W11 O3 84.4(4) . . ?
O50 W11 O3 73.8(4) . . ?
O7 W11 O3 86.9(4) . . ?
O93 W12 O66 104.2(5) . . ?
O93 W12 O62 101.6(5) . . ?
O66 W12 O62 93.5(4) . . ?
O93 W12 O71 97.3(5) . . ?
O66 W12 O71 89.9(4) . . ?
O62 W12 O71 159.4(5) . . ?
O93 W12 O49 97.2(5) . . ?
O66 W12 O49 158.4(5) . . ?
O62 W12 O49 85.4(4) . . ?
O71 W12 O49 84.0(4) . . ?
O93 W12 O11 166.3(5) . . ?
O66 W12 O11 85.7(4) . . ?
O62 W12 O11 87.1(4) . . ?
O71 W12 O11 72.9(4) . . ?
O49 W12 O11 72.8(4) . . ?
O91 W13 O12 104.3(5) . . ?
O91 W13 O69 99.7(5) . . ?
O12 W13 O69 89.1(4) . . ?
O91 W13 O22 98.1(5) . . ?
O12 W13 O22 90.6(5) . . ?
O69 W13 O22 161.7(4) . . ?
O91 W13 O60 97.4(5) . . ?
O12 W13 O60 158.3(4) . . ?
O69 W13 O60 86.4(4) . . ?
O22 W13 O60 87.2(5) . . ?
O91 W13 O42 167.8(5) . . ?
O12 W13 O42 85.7(4) . . ?
O69 W13 O42 87.3(4) . . ?
O22 W13 O42 74.5(4) . . ?
O60 W13 O42 72.9(4) . . ?
O114 W14 O57 101.0(5) . . ?
O114 W14 O109 100.8(5) . . ?
O57 W14 O109 94.0(4) . . ?
O114 W14 O78 97.6(5) . . ?
O57 W14 O78 160.0(4) . . ?
O109 W14 O78 89.8(5) . . ?
O114 W14 O119 99.4(5) . . ?
O57 W14 O119 86.1(5) . . ?
O109 W14 O119 159.4(5) . . ?
O78 W14 O119 83.5(5) . . ?
O114 W14 O2 170.9(5) . . ?
O57 W14 O2 86.8(4) . . ?
O109 W14 O2 73.7(4) . . ?
O78 W14 O2 75.4(4) . . ?
O119 W14 O2 85.7(4) . . ?
O102 W15 O17 101.3(7) . . ?
O102 W15 O140 100.4(7) . . ?
O17 W15 O140 93.1(6) . . ?
O102 W15 O131 100.5(7) . . ?
O17 W15 O131 158.0(5) . . ?
O140 W15 O131 86.0(6) . . ?
O102 W15 O149 99.1(6) . . ?
O17 W15 O149 88.8(6) . . ?
O140 W15 O149 159.6(5) . . ?
O131 W15 O149 84.8(6) . . ?
O102 W15 O33 170.5(7) . . ?
O17 W15 O33 74.2(4) . . ?
O140 W15 O33 88.3(4) . . ?
O131 W15 O33 83.8(4) . . ?
O149 W15 O33 72.7(4) . . ?
O131 W15' O140 103.1(11) . . ?
O131 W15' O102 106.1(12) . . ?
O140 W15' O102 100.4(12) . . ?
O131 W15' O149 88.1(11) . . ?
O140 W15' O149 162.9(13) . . ?
O102 W15' O149 88.5(9) . . ?
O131 W15' O17 161.1(14) . . ?
O140 W15' O17 88.6(10) . . ?
O102 W15' O17 85.9(9) . . ?
O149 W15' O17 77.4(8) . . ?
O131 W15' O33 93.3(10) . . ?
O140 W15' O33 95.0(10) . . ?
O102 W15' O33 151.5(11) . . ?
O149 W15' O33 71.3(7) . . ?
O17 W15' O33 70.6(7) . . ?
O131 W15' W4' 19.8(9) . . ?
O140 W15' W4' 84.7(10) . . ?
O102 W15' W4' 117.2(12) . . ?
O149 W15' W4' 104.3(10) . . ?
O17 W15' W4' 156.7(11) . . ?
O33 W15' W4' 87.8(9) . . ?
O98 W16 O86 103.3(6) . . ?
O98 W16 O1 98.2(5) . 2_666 ?
O86 W16 O1 95.5(5) . 2_666 ?
O98 W16 O13 93.7(5) . . ?
O86 W16 O13 99.1(5) . . ?
O1 W16 O13 158.5(4) 2_666 . ?
O98 W16 O40 166.6(5) . . ?
O86 W16 O40 90.0(5) . . ?
O1 W16 O40 82.4(4) 2_666 . ?
O13 W16 O40 82.0(4) . . ?
O98 W16 O20 91.8(5) . 2_666 ?
O86 W16 O20 164.9(5) . 2_666 ?
O1 W16 O20 81.1(4) 2_666 2_666 ?
O13 W16 O20 80.8(4) . 2_666 ?
O40 W16 O20 75.0(4) . 2_666 ?
O74 W17 O112 97.8(5) . . ?
O74 W17 O77 101.9(5) . . ?
O112 W17 O77 160.2(4) . . ?
O74 W17 O7 99.7(5) . . ?
O112 W17 O7 90.9(5) . . ?
O77 W17 O7 83.8(4) . . ?
O74 W17 O79 101.1(5) . . ?
O112 W17 O79 90.7(5) . . ?
O77 W17 O79 87.5(4) . . ?
O7 W17 O79 158.7(4) . . ?
O74 W17 O38 171.8(5) . . ?
O112 W17 O38 76.2(4) . . ?
O77 W17 O38 84.4(4) . . ?
O7 W17 O38 86.2(4) . . ?
O79 W17 O38 73.7(4) . . ?
O127 W18 O32 105.3(6) . . ?
O127 W18 O70 100.8(5) . . ?
O32 W18 O70 90.3(4) . . ?
O127 W18 O31 99.1(5) . . ?
O32 W18 O31 94.4(4) . . ?
O70 W18 O31 157.4(4) . . ?
O127 W18 O85 93.6(5) . . ?
O32 W18 O85 161.0(5) . . ?
O70 W18 O85 84.3(4) . . ?
O31 W18 O85 84.1(4) . . ?
O127 W18 O19 165.5(5) . . ?
O32 W18 O19 87.8(4) . . ?
O70 W18 O19 84.8(4) . . ?
O31 W18 O19 73.4(4) . . ?
O85 W18 O19 73.5(4) . . ?
O111 W19 O56 105.6(6) . . ?
O111 W19 O70 100.5(5) . . ?
O56 W19 O70 92.2(4) . . ?
O111 W19 O79 98.2(5) . . ?
O56 W19 O79 90.8(4) . . ?
O70 W19 O79 159.5(5) . . ?
O111 W19 O72 95.7(6) . . ?
O56 W19 O72 158.6(5) . . ?
O70 W19 O72 86.2(5) . . ?
O79 W19 O72 83.7(5) . . ?
O111 W19 O38 166.0(5) . . ?
O56 W19 O38 86.0(4) . . ?
O70 W19 O38 86.6(4) . . ?
O79 W19 O38 73.4(4) . . ?
O72 W19 O38 72.6(4) . . ?
O115 W20 O73 104.6(6) . . ?
O115 W20 O59 102.7(6) . . ?
O73 W20 O59 90.2(5) . . ?
O115 W20 O80 97.6(5) . . ?
O73 W20 O80 94.3(5) . . ?
O59 W20 O80 157.4(5) . . ?
O115 W20 O145 94.4(5) . . ?
O73 W20 O145 161.0(5) . . ?
O59 W20 O145 84.9(5) . . ?
O80 W20 O145 83.7(5) . . ?
O115 W20 O39 164.9(5) . . ?
O73 W20 O39 88.2(5) . . ?
O59 W20 O39 84.9(4) . . ?
O80 W20 O39 73.1(4) . . ?
O145 W20 O39 73.1(4) . . ?
O63 W21 O25 103.0(5) . . ?
O63 W21 O46 97.5(4) . . ?
O25 W21 O46 96.8(4) . . ?
O63 W21 O30 162.2(4) . . ?
O25 W21 O30 90.4(4) . . ?
O46 W21 O30 92.5(4) . . ?
O63 W21 O55 86.3(4) . 2_666 ?
O25 W21 O55 89.8(4) . 2_666 ?
O46 W21 O55 171.4(4) . 2_666 ?
O30 W21 O55 81.9(4) . 2_666 ?
O63 W21 O12 91.2(4) . . ?
O25 W21 O12 163.8(4) . . ?
O46 W21 O12 89.0(4) . . ?
O30 W21 O12 74.2(4) . . ?
O55 W21 O12 83.1(4) 2_666 . ?
O137 W22 O1 104.2(5) . . ?
O137 W22 O22 99.3(5) . . ?
O1 W22 O22 94.1(4) . . ?
O137 W22 O103 100.3(6) . . ?
O1 W22 O103 154.6(5) . . ?
O22 W22 O103 88.3(5) . . ?
O137 W22 O57 100.6(5) . . ?
O1 W22 O57 84.9(4) . . ?
O22 W22 O57 159.7(4) . . ?
O103 W22 O57 84.2(5) . . ?
O137 W22 O42 173.0(5) . . ?
O1 W22 O42 80.0(4) . . ?
O22 W22 O42 74.7(4) . . ?
O103 W22 O42 76.3(4) . . ?
O57 W22 O42 85.2(4) . . ?
O110 W23 O53 103.8(6) . . ?
O110 W23 O59 101.4(6) . . ?
O53 W23 O59 93.2(5) . . ?
O110 W23 O51 97.9(5) . . ?
O53 W23 O51 89.7(4) . . ?
O59 W23 O51 159.1(5) . . ?
O110 W23 O17 96.8(6) . . ?
O53 W23 O17 159.1(5) . . ?
O59 W23 O17 86.0(5) . . ?
O51 W23 O17 84.0(5) . . ?
O110 W23 O33 166.2(5) . . ?
O53 W23 O33 86.9(4) . . ?
O59 W23 O33 86.5(5) . . ?
O51 W23 O33 73.0(4) . . ?
O17 W23 O33 72.2(4) . . ?
O94 W24 O119 101.8(6) . . ?
O94 W24 O123 99.2(6) . . ?
O119 W24 O123 91.1(5) . . ?
O94 W24 O60 100.0(5) . . ?
O119 W24 O60 157.5(4) . . ?
O123 W24 O60 90.9(5) . . ?
O94 W24 O103 97.7(6) . . ?
O119 W24 O103 87.1(5) . . ?
O123 W24 O103 163.0(4) . . ?
O60 W24 O103 84.4(5) . . ?
O94 W24 O42 170.7(5) . . ?
O119 W24 O42 84.7(4) . . ?
O123 W24 O42 87.3(4) . . ?
O60 W24 O42 73.1(4) . . ?
O103 W24 O42 75.7(4) . . ?
O146 W25 O106 102.5(6) . . ?
O146 W25 O27 99.3(6) . . ?
O106 W25 O27 92.7(5) . . ?
O146 W25 O43 102.7(6) . . ?
O106 W25 O43 87.4(5) . . ?
O27 W25 O43 157.5(5) . . ?
O146 W25 O54 96.0(5) . . ?
O106 W25 O54 161.3(5) . . ?
O27 W25 O54 87.1(5) . . ?
O43 W25 O54 85.7(5) . . ?
O146 W25 O3 167.1(5) . . ?
O106 W25 O3 88.2(4) . . ?
O27 W25 O3 72.8(4) . . ?
O43 W25 O3 84.8(4) . . ?
O54 W25 O3 73.8(4) . . ?
O133 W26 O9 103.4(6) . . ?
O133 W26 O84 100.6(6) . . ?
O9 W26 O84 90.6(5) . . ?
O133 W26 O65 97.9(6) . . ?
O9 W26 O65 94.7(5) . . ?
O84 W26 O65 159.0(5) . . ?
O133 W26 O141 93.9(5) . . ?
O9 W26 O141 162.7(5) . . ?
O84 W26 O141 84.7(5) . . ?
O65 W26 O141 84.2(5) . . ?
O133 W26 O68 165.3(5) . . ?
O9 W26 O68 89.6(5) . . ?
O84 W26 O68 86.0(5) . . ?
O65 W26 O68 73.8(4) . . ?
O141 W26 O68 73.5(4) . . ?
O132 W27 O13 103.0(5) . . ?
O132 W27 O41 99.6(5) . . ?
O13 W27 O41 93.6(4) . . ?
O132 W27 O61 101.3(5) . . ?
O13 W27 O61 154.7(5) . . ?
O41 W27 O61 89.1(5) . . ?
O132 W27 O92 101.0(5) . . ?
O13 W27 O92 85.0(4) . . ?
O41 W27 O92 159.2(4) . . ?
O61 W27 O92 83.7(4) . . ?
O132 W27 O8 173.3(4) . . ?
O13 W27 O8 79.9(4) . . ?
O41 W27 O8 74.1(4) . . ?
O61 W27 O8 76.6(4) . . ?
O92 W27 O8 85.1(4) . . ?
O150 W28 O124 103.5(6) . . ?
O150 W28 O83 99.4(6) . . ?
O124 W28 O83 93.3(6) . . ?
O150 W28 O116 101.3(6) . . ?
O124 W28 O116 88.1(5) . . ?
O83 W28 O116 158.4(5) . . ?
O150 W28 O128 96.0(6) . . ?
O124 W28 O128 160.1(5) . . ?
O83 W28 O128 87.4(5) . . ?
O116 W28 O128 84.1(5) . . ?
O150 W28 O26 167.0(6) . . ?
O124 W28 O26 88.3(4) . . ?
O83 W28 O26 74.1(4) . . ?
O116 W28 O26 84.4(4) . . ?
O128 W28 O26 72.7(4) . . ?
O128 W28' O150 109.1(12) . . ?
O128 W28' O83 99.7(11) . . ?
O150 W28' O83 101.6(13) . . ?
O128 W28' O116 90.4(11) . . ?
O150 W28' O116 97.7(12) . . ?
O83 W28' O116 153.8(13) . . ?
O128 W28' O124 157.8(14) . . ?
O150 W28' O124 91.0(10) . . ?
O83 W28' O124 84.9(9) . . ?
O116 W28' O124 77.2(8) . . ?
O128 W28' O26 78.7(9) . . ?
O150 W28' O26 172.1(12) . . ?
O83 W28' O26 75.5(9) . . ?
O116 W28' O26 83.0(9) . . ?
O124 W28' O26 81.4(8) . . ?
O128 W28' W29 32.2(6) . . ?
O150 W28' W29 141.0(10) . . ?
O83 W28' W29 86.7(8) . . ?
O116 W28' W29 89.3(8) . . ?
O124 W28' W29 127.9(9) . . ?
O26 W28' W29 46.7(4) . . ?
O148 W29 O128 98.2(6) . . ?
O148 W29 O108 99.2(6) . . ?
O128 W29 O108 90.7(5) . . ?
O148 W29 O64 99.9(5) . . ?
O128 W29 O64 90.6(5) . . ?
O108 W29 O64 160.4(5) . . ?
O148 W29 O37 100.0(5) . . ?
O128 W29 O37 161.8(5) . . ?
O108 W29 O37 87.7(4) . . ?
O64 W29 O37 84.9(4) . . ?
O148 W29 O26 172.0(5) . . ?
O128 W29 O26 76.7(5) . . ?
O108 W29 O26 74.9(5) . . ?
O64 W29 O26 86.4(4) . . ?
O37 W29 O26 85.4(4) . . ?
O148 W29 W28' 125.9(6) . . ?
O128 W29 W28' 28.5(5) . . ?
O108 W29 W28' 80.7(5) . . ?
O64 W29 W28' 91.4(5) . . ?
O37 W29 W28' 133.8(5) . . ?
O26 W29 W28' 48.4(4) . . ?
O148 W29' O37 113.4(12) . . ?
O148 W29' O64 107.9(13) . . ?
O37 W29' O64 86.8(10) . . ?
O148 W29' O108 104.0(13) . . ?
O37 W29' O108 87.7(10) . . ?
O64 W29' O108 147.2(12) . . ?
O148 W29' O128 98.3(13) . . ?
O37 W29' O128 148.3(12) . . ?
O64 W29' O128 84.7(9) . . ?
O108 W29' O128 83.1(9) . . ?
O148 W29' O26 164.4(14) . . ?
O37 W29' O26 80.3(9) . . ?
O64 W29' O26 79.3(8) . . ?
O108 W29' O26 67.9(7) . . ?
O128 W29' O26 68.1(7) . . ?
O121 W30 O67 100.1(5) . . ?
O121 W30 O89 101.3(6) . . ?
O67 W30 O89 90.8(6) . . ?
O121 W30 O81 100.7(5) . . ?
O67 W30 O81 159.0(5) . . ?
O89 W30 O81 87.9(5) . . ?
O121 W30 O107 99.8(6) . . ?
O67 W30 O107 90.1(5) . . ?
O89 W30 O107 158.4(5) . . ?
O81 W30 O107 83.6(4) . . ?
O121 W30 O29 173.8(5) . . ?
O67 W30 O29 75.8(4) . . ?
O89 W30 O29 74.3(5) . . ?
O81 W30 O29 83.7(4) . . ?
O107 W30 O29 85.0(4) . . ?
O107 W30' O121 112.0(14) . . ?
O107 W30' O81 94.0(11) . . ?
O121 W30' O81 102.0(13) . . ?
O107 W30' O67 96.6(13) . . ?
O121 W30' O67 96.1(12) . . ?
O81 W30' O67 153.8(14) . . ?
O107 W30' O89 158.1(16) . . ?
O121 W30' O89 89.9(11) . . ?
O81 W30' O89 81.0(10) . . ?
O67 W30' O89 80.3(9) . . ?
O107 W30' O29 90.2(12) . . ?
O121 W30' O29 156.5(12) . . ?
O81 W30' O29 83.2(10) . . ?
O67 W30' O29 72.9(9) . . ?
O89 W30' O29 68.1(8) . . ?
O107 W30' Bi6 68.1(8) . . ?
O121 W30' Bi6 83.9(9) . . ?
O81 W30' Bi6 40.0(5) . . ?
O67 W30' Bi6 163.2(11) . . ?
O89 W30' Bi6 116.5(10) . . ?
O29 W30' Bi6 112.6(9) . . ?
O130 W31 O44 103.8(6) . . ?
O130 W31 O62 102.0(6) . . ?
O44 W31 O62 91.3(4) . . ?
O130 W31 O65 97.9(6) . . ?
O44 W31 O65 93.4(5) . . ?
O62 W31 O65 157.9(5) . . ?
O130 W31 O96 95.1(6) . . ?
O44 W31 O96 161.1(5) . . ?
O62 W31 O96 83.8(4) . . ?
O65 W31 O96 84.8(4) . . ?
O130 W31 O68 165.5(5) . . ?
O44 W31 O68 88.7(4) . . ?
O62 W31 O68 84.9(4) . . ?
O65 W31 O68 73.6(4) . . ?
O96 W31 O68 72.7(5) . . ?
O99 W32 O21 102.3(5) . . ?
O99 W32 O123 99.9(6) . . ?
O21 W32 O123 91.9(5) . . ?
O99 W32 O61 96.3(6) . . ?
O21 W32 O61 87.3(5) . . ?
O123 W32 O61 163.5(4) . . ?
O99 W32 O118 99.7(5) . . ?
O21 W32 O118 157.3(4) . . ?
O123 W32 O118 89.6(5) . . ?
O61 W32 O118 84.9(5) . . ?
O99 W32 O8 170.0(5) . . ?
O21 W32 O8 84.7(4) . . ?
O123 W32 O8 86.8(4) . . ?
O61 W32 O8 76.8(4) . . ?
O118 W32 O8 72.8(4) . . ?
O105 W33 O90 104.7(6) . . ?
O105 W33 O129 101.1(6) . . ?
O90 W33 O129 90.0(5) . . ?
O105 W33 O80 98.2(6) . . ?
O90 W33 O80 94.7(5) . . ?
O129 W33 O80 158.3(5) . . ?
O105 W33 O47 95.4(6) . . ?
O90 W33 O47 159.9(6) . . ?
O129 W33 O47 84.7(5) . . ?
O80 W33 O47 83.6(5) . . ?
O105 W33 O39 166.3(5) . . ?
O90 W33 O39 87.3(5) . . ?
O129 W33 O39 85.4(5) . . ?
O80 W33 O39 73.7(4) . . ?
O47 W33 O39 73.0(5) . . ?
O101 W34 O10 103.9(6) . . ?
O101 W34 O31 98.2(5) . . ?
O10 W34 O31 94.4(5) . . ?
O101 W34 O18 102.1(5) . . ?
O10 W34 O18 90.4(4) . . ?
O31 W34 O18 157.3(4) . . ?
O101 W34 O52 94.8(5) . . ?
O10 W34 O52 161.3(5) . . ?
O31 W34 O52 82.7(5) . . ?
O18 W34 O52 85.6(4) . . ?
O101 W34 O19 166.4(5) . . ?
O10 W34 O19 87.8(4) . . ?
O31 W34 O19 73.8(4) . . ?
O18 W34 O19 84.3(4) . . ?
O52 W34 O19 73.6(4) . . ?
O151 W35 O47 101.2(7) . . ?
O151 W35 O145 100.4(6) . . ?
O47 W35 O145 94.3(6) . . ?
O151 W35 O139 100.3(6) . . ?
O47 W35 O139 88.7(6) . . ?
O145 W35 O139 158.0(5) . . ?
O151 W35 O140 100.4(6) . . ?
O47 W35 O140 157.5(5) . . ?
O145 W35 O140 88.1(6) . . ?
O139 W35 O140 81.1(5) . . ?
O151 W35 O39 172.8(5) . . ?
O47 W35 O39 74.3(5) . . ?
O145 W35 O39 74.6(5) . . ?
O139 W35 O39 85.3(4) . . ?
O140 W35 O39 84.8(4) . . ?
O151 W35' O145 101.9(13) . . ?
O151 W35' O47 97.1(14) . . ?
O145 W35' O47 93.8(12) . . ?
O151 W35' O140 102.6(13) . . ?
O145 W35' O140 92.5(14) . . ?
O47 W35' O140 157.7(14) . . ?
O151 W35' O139 97.5(13) . . ?
O145 W35' O139 160.5(14) . . ?
O47 W35' O139 85.1(12) . . ?
O140 W35' O139 81.9(11) . . ?
O151 W35' O39 170.2(16) . . ?
O145 W35' O39 76.2(9) . . ?
O47 W35' O39 73.5(9) . . ?
O140 W35' O39 87.2(10) . . ?
O139 W35' O39 84.9(9) . . ?
O152 W36 O149 100.9(6) . . ?
O152 W36 O51 99.6(5) . . ?
O149 W36 O51 90.9(5) . . ?
O152 W36 O35 100.3(6) . . ?
O149 W36 O35 158.8(5) . . ?
O51 W36 O35 86.8(4) . . ?
O152 W36 O107 100.2(5) . . ?
O149 W36 O107 90.2(5) . . ?
O51 W36 O107 159.5(4) . . ?
O35 W36 O107 84.9(4) . . ?
O152 W36 O33 172.6(5) . . ?
O149 W36 O33 75.5(4) . . ?
O51 W36 O33 74.1(4) . . ?
O35 W36 O33 83.6(4) . . ?
O107 W36 O33 86.4(4) . . ?
O134 W37 O48 101.2(6) . . ?
O134 W37 O72 100.1(6) . . ?
O48 W37 O72 92.4(5) . . ?
O134 W37 O43 102.3(6) . . ?
O48 W37 O43 87.7(5) . . ?
O72 W37 O43 157.2(5) . . ?
O134 W37 O112 97.8(6) . . ?
O48 W37 O112 160.7(4) . . ?
O72 W37 O112 87.5(5) . . ?
O43 W37 O112 84.9(5) . . ?
O134 W37 O38 168.8(5) . . ?
O48 W37 O38 88.3(4) . . ?
O72 W37 O38 73.4(4) . . ?
O43 W37 O38 83.8(4) . . ?
O112 W37 O38 73.2(4) . . ?
O147 W38 O85 100.2(6) . . ?
O147 W38 O52 100.8(6) . . ?
O85 W38 O52 93.7(5) . . ?
O147 W38 O48 99.9(6) . . ?
O85 W38 O48 87.8(5) . . ?
O52 W38 O48 158.6(5) . . ?
O147 W38 O106 101.1(5) . . ?
O85 W38 O106 157.5(5) . . ?
O52 W38 O106 89.5(5) . . ?
O48 W38 O106 81.3(5) . . ?
O147 W38 O19 172.8(5) . . ?
O85 W38 O19 74.6(4) . . ?
O52 W38 O19 74.8(4) . . ?
O48 W38 O19 85.0(4) . . ?
O106 W38 O19 84.8(4) . . ?
O44 La1 O10 138.4(4) . . ?
O44 La1 O36 111.1(3) . . ?
O10 La1 O36 109.9(3) . . ?
O44 La1 O14 69.4(3) . . ?
O10 La1 O14 118.2(3) . . ?
O36 La1 O14 71.7(3) . . ?
O44 La1 O113 70.8(4) . . ?
O10 La1 O113 71.3(4) . . ?
O36 La1 O113 146.3(3) . . ?
O14 La1 O113 78.3(3) . . ?
O44 La1 O45 116.8(3) . . ?
O10 La1 O45 69.9(3) . . ?
O36 La1 O45 72.1(3) . . ?
O14 La1 O45 51.3(3) . . ?
O113 La1 O45 77.2(3) . . ?
O44 La1 O66 69.0(3) . . ?
O10 La1 O66 135.7(3) . . ?
O36 La1 O66 67.7(3) . . ?
O14 La1 O66 103.3(3) . . ?
O113 La1 O66 136.0(3) . . ?
O45 La1 O66 138.0(3) . . ?
O44 La1 O143 80.1(4) . . ?
O10 La1 O143 78.3(4) . . ?
O36 La1 O143 131.7(4) . . ?
O14 La1 O143 147.7(4) . . ?
O113 La1 O143 82.0(4) . . ?
O45 La1 O143 146.2(4) . . ?
O66 La1 O143 74.2(4) . . ?
O44 La1 O24 136.8(3) . . ?
O10 La1 O24 67.6(3) . . ?
O36 La1 O24 67.7(3) . . ?
O14 La1 O24 137.8(3) . . ?
O113 La1 O24 135.1(3) . . ?
O45 La1 O24 104.1(3) . . ?
O66 La1 O24 71.5(3) . . ?
O143 La1 O24 72.9(4) . . ?
O44 La1 C1 93.7(4) . . ?
O10 La1 C1 94.7(4) . . ?
O36 La1 C1 68.3(3) . . ?
O14 La1 C1 25.6(3) . . ?
O113 La1 C1 78.0(4) . . ?
O45 La1 C1 25.8(3) . . ?
O66 La1 C1 121.5(3) . . ?
O143 La1 C1 160.0(4) . . ?
O24 La1 C1 122.0(3) . . ?
O44 La1 Bi4 110.0(3) . . ?
O10 La1 Bi4 108.2(2) . . ?
O36 La1 Bi4 32.8(2) . . ?
O14 La1 Bi4 101.2(2) . . ?
O113 La1 Bi4 178.8(3) . . ?
O45 La1 Bi4 101.6(2) . . ?
O66 La1 Bi4 45.1(2) . . ?
O143 La1 Bi4 98.9(3) . . ?
O24 La1 Bi4 44.9(2) . . ?
C1 La1 Bi4 101.1(2) . . ?
O90 La2 O9 140.1(4) . . ?
O90 La2 O23 108.6(4) . . ?
O9 La2 O23 110.6(4) . . ?
O90 La2 O58 69.5(4) . . ?
O9 La2 O58 116.4(3) . . ?
O23 La2 O58 72.4(3) . . ?
O90 La2 O28 135.1(4) . . ?
O9 La2 O28 68.5(4) . . ?
O23 La2 O28 68.3(3) . . ?
O58 La2 O28 138.8(3) . . ?
O90 La2 O126 79.0(5) . . ?
O9 La2 O126 78.9(4) . . ?
O23 La2 O126 134.5(5) . . ?
O58 La2 O126 144.9(4) . . ?
O28 La2 O126 75.4(4) . . ?
O90 La2 O14 118.2(3) . . ?
O9 La2 O14 68.9(3) . . ?
O23 La2 O14 71.9(3) . . ?
O58 La2 O14 51.4(3) . . ?
O28 La2 O14 103.6(3) . . ?
O126 La2 O14 145.1(4) . . ?
O90 La2 O75 66.7(4) . . ?
O9 La2 O75 136.4(4) . . ?
O23 La2 O75 68.2(3) . . ?
O58 La2 O75 104.8(3) . . ?
O28 La2 O75 71.4(4) . . ?
O126 La2 O75 75.0(5) . . ?
O14 La2 O75 138.6(3) . . ?
O90 La2 O87 71.4(4) . . ?
O9 La2 O87 71.9(4) . . ?
O23 La2 O87 147.3(4) . . ?
O58 La2 O87 77.6(4) . . ?
O28 La2 O87 135.6(4) . . ?
O126 La2 O87 78.1(5) . . ?
O14 La2 O87 79.5(4) . . ?
O75 La2 O87 133.5(4) . . ?
O90 La2 C1 94.3(4) . . ?
O9 La2 C1 93.3(4) . . ?
O23 La2 C1 68.6(3) . . ?
O58 La2 C1 25.7(3) . . ?
O28 La2 C1 122.2(4) . . ?
O126 La2 C1 156.9(5) . . ?
O14 La2 C1 25.8(3) . . ?
O75 La2 C1 122.8(4) . . ?
O87 La2 C1 78.7(4) . . ?
O90 La2 Bi7 107.3(3) . . ?
O9 La2 Bi7 109.4(3) . . ?
O23 La2 Bi7 32.9(2) . . ?
O58 La2 Bi7 102.1(2) . . ?
O28 La2 Bi7 45.3(2) . . ?
O126 La2 Bi7 101.6(4) . . ?
O14 La2 Bi7 101.3(2) . . ?
O75 La2 Bi7 45.3(3) . . ?
O87 La2 Bi7 178.6(3) . . ?
C1 La2 Bi7 101.5(2) . . ?
O73 La3 O32 141.7(4) . . ?
O73 La3 O138 78.5(5) . . ?
O32 La3 O138 80.3(5) . . ?
O73 La3 O6 109.4(4) . . ?
O32 La3 O6 108.3(3) . . ?
O138 La3 O6 133.7(4) . . ?
O73 La3 O45 118.4(3) . . ?
O32 La3 O45 68.6(3) . . ?
O138 La3 O45 146.1(4) . . ?
O6 La3 O45 71.5(3) . . ?
O73 La3 O58 69.8(3) . . ?
O32 La3 O58 117.3(3) . . ?
O138 La3 O58 145.6(5) . . ?
O6 La3 O58 71.7(3) . . ?
O45 La3 O58 51.6(3) . . ?
O73 La3 O117 71.6(4) . . ?
O32 La3 O117 73.6(4) . . ?
O138 La3 O117 80.0(5) . . ?
O6 La3 O117 146.3(4) . . ?
O45 La3 O117 78.6(4) . . ?
O58 La3 O117 77.7(4) . . ?
O73 La3 O53 67.2(3) . . ?
O32 La3 O53 135.4(3) . . ?
O138 La3 O53 74.6(4) . . ?
O6 La3 O53 67.9(3) . . ?
O45 La3 O53 138.0(3) . . ?
O58 La3 O53 103.8(3) . . ?
O117 La3 O53 134.9(4) . . ?
O73 La3 O56 136.0(4) . . ?
O32 La3 O56 66.5(3) . . ?
O138 La3 O56 75.8(5) . . ?
O6 La3 O56 67.5(3) . . ?
O45 La3 O56 102.6(3) . . ?
O58 La3 O56 137.4(3) . . ?
O117 La3 O56 136.0(4) . . ?
O53 La3 O56 71.9(4) . . ?
O73 La3 C1 94.5(4) . . ?
O32 La3 C1 93.6(4) . . ?
O138 La3 C1 158.3(4) . . ?
O6 La3 C1 68.0(3) . . ?
O45 La3 C1 26.0(3) . . ?
O58 La3 C1 25.7(3) . . ?
O117 La3 C1 78.3(4) . . ?
O53 La3 C1 121.9(4) . . ?
O56 La3 C1 121.0(3) . . ?
O73 La3 Bi3 107.8(3) . . ?
O32 La3 Bi3 107.3(2) . . ?
O138 La3 Bi3 101.1(4) . . ?
O6 La3 Bi3 32.6(2) . . ?
O45 La3 Bi3 100.8(2) . . ?
O58 La3 Bi3 101.0(2) . . ?
O117 La3 Bi3 178.7(3) . . ?
O53 La3 Bi3 45.1(2) . . ?
O56 La3 Bi3 45.2(2) . . ?
C1 La3 Bi3 100.6(2) . . ?
O9W Na1 O8W 110.4(10) . . ?
O9W Na1 O122 160.8(8) . . ?
O8W Na1 O122 88.7(8) . . ?
O9W Na1 O93 90.9(7) . . ?
O8W Na1 O93 90.5(8) . . ?
O122 Na1 O93 91.0(5) . . ?
O9W Na1 O21W 79.6(11) . . ?
O8W Na1 O21W 169.7(12) . . ?
O122 Na1 O21W 81.4(10) . . ?
O93 Na1 O21W 86.7(11) . . ?
O9W Na1 O25W 88.1(11) . . ?
O8W Na1 O25W 88.4(12) . . ?
O122 Na1 O25W 90.5(10) . . ?
O93 Na1 O25W 178.1(11) . . ?
O21W Na1 O25W 94.6(14) . . ?
O87 Na2 O127 106.0(6) . 2_575 ?
O87 Na2 O117 105.2(6) . . ?
O127 Na2 O117 128.7(6) 2_575 . ?
O87 Na2 O80 104.6(6) . . ?
O127 Na2 O80 105.1(6) 2_575 . ?
O117 Na2 O80 105.0(6) . . ?
O87 Na2 Na3 175.3(6) . 2_575 ?
O127 Na2 Na3 71.0(4) 2_575 2_575 ?
O117 Na2 Na3 74.8(5) . 2_575 ?
O80 Na2 Na3 79.8(4) . 2_575 ?
O115 Na3 O113 106.2(6) 2_575 . ?
O115 Na3 O117 132.2(6) 2_575 . ?
O113 Na3 O117 103.6(6) . . ?
O115 Na3 O31 101.7(5) 2_575 . ?
O113 Na3 O31 102.7(5) . . ?
O117 Na3 O31 107.1(6) . . ?
O115 Na3 Na2 71.0(4) 2_575 2_575 ?
O113 Na3 Na2 177.1(6) . 2_575 ?
O117 Na3 Na2 78.3(5) . 2_575 ?
O31 Na3 Na2 78.6(4) . 2_575 ?
O95 Na4 Bi4 98.5(5) . . ?
O95 Na4 O125 88.4(5) . . ?
Bi4 Na4 O125 90.0(4) . . ?
O95 Na4 O22W 118.7(10) . . ?
Bi4 Na4 O22W 119.4(10) . . ?
O125 Na4 O22W 133.1(10) . . ?
O7W Na5 O10W 89.9(13) . . ?
O7W Na5 O101 91.5(11) . 1_655 ?
O10W Na5 O101 79.1(9) . 1_655 ?
O7W Na5 O102 99.8(12) . . ?
O10W Na5 O102 87.0(10) . . ?
O101 Na5 O102 162.1(9) 1_655 . ?
O7W Na5 O13W 83.5(12) . . ?
O10W Na5 O13W 167.2(12) . . ?
O101 Na5 O13W 111.8(8) 1_655 . ?
O102 Na5 O13W 83.4(8) . . ?
O113 Na6 O87 109.5(6) . . ?
O113 Na6 O65 105.7(6) . . ?
O87 Na6 O65 106.2(6) . . ?
W22 O1 W16 132.1(5) . 2_666 ?
Bi1 O2 W3 106.5(4) . . ?
Bi1 O2 W14 130.1(4) . . ?
W3 O2 W14 95.4(3) . . ?
Bi1 O2 W8 128.8(4) . . ?
W3 O2 W8 95.2(3) . . ?
W14 O2 W8 91.8(3) . . ?
Sb1 O3 W9 112.1(4) . . ?
Sb1 O3 W11 116.4(4) . . ?
W9 O3 W11 94.9(4) . . ?
Sb1 O3 W25 137.0(5) . . ?
W9 O3 W25 95.2(4) . . ?
W11 O3 W25 92.5(3) . . ?
W1 O4 Bi4 122.4(5) . . ?
W1 O4 Bi2 116.4(4) . . ?
Bi4 O4 Bi2 103.9(4) . . ?
Bi5 O5 Bi6 124.8(3) . . ?
Bi5 O5 Bi3 115.7(3) . . ?
Bi6 O5 Bi3 115.4(3) . . ?
Bi3 O6 La3 107.6(4) . . ?
W11 O7 W17 154.6(6) . . ?
Bi1 O8 W10 110.3(4) . . ?
Bi1 O8 W32 141.3(5) . . ?
W10 O8 W32 96.2(3) . . ?
Bi1 O8 W27 112.4(4) . . ?
W10 O8 W27 95.2(4) . . ?
W32 O8 W27 91.8(3) . . ?
W26 O9 La2 154.9(6) . . ?
W34 O10 La1 153.8(6) . . ?
Sb2 O11 W12 112.2(4) . . ?
Sb2 O11 W1 117.4(4) . . ?
W12 O11 W1 95.4(3) . . ?
Sb2 O11 W2 135.9(5) . . ?
W12 O11 W2 94.8(3) . . ?
W1 O11 W2 92.7(3) . . ?
W13 O12 W21 134.5(5) . . ?
W27 O13 W16 129.6(5) . . ?
C1 O14 La1 94.7(8) . . ?
C1 O14 La2 93.1(8) . . ?
La1 O14 La2 167.0(4) . . ?
W8 O15 W3 117.4(5) . . ?
Bi6 O16 Bi2 123.7(3) . . ?
Bi6 O16 Bi7 114.4(3) . . ?
Bi2 O16 Bi7 116.4(3) . . ?
W15 O17 W23 119.3(6) . . ?
W15 O17 W15' 6.8(5) . . ?
W23 O17 W15' 114.1(7) . . ?
W9 O18 W34 146.6(6) . . ?
Sb1 O19 W18 113.9(5) . . ?
Sb1 O19 W34 114.0(4) . . ?
W18 O19 W34 94.4(4) . . ?
Sb1 O19 W38 138.7(5) . . ?
W18 O19 W38 93.0(3) . . ?
W34 O19 W38 93.2(4) . . ?
W3 O20 W16 178.5(6) . 2_666 ?
W32 O21 W8 145.7(6) . . ?
W22 O22 W13 116.3(5) . . ?
Bi7 O23 La2 107.4(4) . . ?
W9 O24 La1 144.9(5) . . ?
W9 O24 Bi4 119.4(4) . . ?
La1 O24 Bi4 91.7(3) . . ?
Sb2 O26 W29 117.2(5) . . ?
Sb2 O26 W7 111.6(5) . . ?
W29 O26 W7 94.4(4) . . ?
Sb2 O26 W28' 144.4(7) . . ?
W29 O26 W28' 84.8(6) . . ?
W7 O26 W28' 92.7(6) . . ?
Sb2 O26 W28 137.3(5) . . ?
W29 O26 W28 92.9(4) . . ?
W7 O26 W28 94.1(4) . . ?
W28' O26 W28 8.3(4) . . ?
Sb2 O26 W29' 114.6(7) . . ?
W29 O26 W29' 2.8(6) . . ?
W7 O26 W29' 94.4(6) . . ?
W28' O26 W29' 87.7(8) . . ?
W28 O26 W29' 95.7(6) . . ?
W25 O27 W9 119.6(6) . . ?
W7 O28 La2 146.3(5) . . ?
W7 O28 Bi7 118.5(5) . . ?
La2 O28 Bi7 92.0(3) . . ?
Sb3 O29 W5 112.3(5) . . ?
Sb3 O29 W30 117.9(5) . . ?
W5 O29 W30 94.1(4) . . ?
Sb3 O29 W4' 134.5(12) . . ?
W5 O29 W4' 97.7(13) . . ?
W30 O29 W4' 91.9(10) . . ?
Sb3 O29 W30' 112.4(7) . . ?
W5 O29 W30' 101.3(7) . . ?
W30 O29 W30' 7.6(5) . . ?
W4' O29 W30' 93.1(12) . . ?
Sb3 O29 W4 136.7(5) . . ?
W5 O29 W4 94.3(4) . . ?
W30 O29 W4 92.1(4) . . ?
W4' O29 W4 3.3(13) . . ?
W30' O29 W4 93.7(7) . . ?
W10 O30 W21 132.0(5) . . ?
W34 O31 W18 117.3(5) . . ?
W34 O31 Na3 106.7(5) . . ?
W18 O31 Na3 103.6(5) . . ?
W18 O32 La3 153.2(6) . . ?
Sb3 O33 W36 116.4(5) . . ?
Sb3 O33 W15' 128.8(7) . . ?
W36 O33 W15' 97.0(6) . . ?
Sb3 O33 W23 111.9(4) . . ?
W36 O33 W23 95.1(4) . . ?
W15' O33 W23 101.8(6) . . ?
Sb3 O33 W15 137.7(6) . . ?
W36 O33 W15 92.6(4) . . ?
W15' O33 W15 9.3(4) . . ?
W23 O33 W15 94.0(4) . . ?
Bi5 O34 Bi2 124.1(3) . . ?
Bi5 O34 Bi4 116.4(3) . . ?
Bi2 O34 Bi4 115.8(3) . . ?
W36 O35 Bi3 121.8(5) . . ?
W36 O35 Bi6 114.1(4) . . ?
Bi3 O35 Bi6 104.4(4) . . ?
Bi4 O36 La1 106.7(4) . . ?
W29' O37 W29 8.0(6) . . ?
W29' O37 Bi7 121.9(9) . . ?
W29 O37 Bi7 122.8(5) . . ?
W29' O37 Bi2 111.3(8) . . ?
W29 O37 Bi2 117.1(4) . . ?
Bi7 O37 Bi2 103.6(4) . . ?
Sb1 O38 W19 111.5(4) . . ?
Sb1 O38 W17 117.8(4) . . ?
W19 O38 W17 94.9(4) . . ?
Sb1 O38 W37 137.1(5) . . ?
W19 O38 W37 94.4(3) . . ?
W17 O38 W37 92.1(3) . . ?
Sb3 O39 W33 113.7(5) . . ?
Sb3 O39 W20 114.5(5) . . ?
W33 O39 W20 94.9(4) . . ?
Sb3 O39 W35' 138.0(8) . . ?
W33 O39 W35' 94.9(8) . . ?
W20 O39 W35' 91.6(7) . . ?
Sb3 O39 W35 138.6(5) . . ?
W33 O39 W35 92.8(4) . . ?
W20 O39 W35 93.0(4) . . ?
W35' O39 W35 2.4(7) . . ?
W3 O40 W16 173.2(6) . . ?
W27 O41 W10 116.3(5) . . ?
Bi1 O42 W13 110.3(4) . . ?
Bi1 O42 W22 112.8(4) . . ?
W13 O42 W22 94.6(4) . . ?
Bi1 O42 W24 141.0(5) . . ?
W13 O42 W24 96.3(3) . . ?
W22 O42 W24 92.2(4) . . ?
W25 O43 W37 148.0(7) . . ?
W31 O44 La1 154.1(6) . . ?
C1 O45 La3 94.0(8) . . ?
C1 O45 La1 94.4(8) . . ?
La3 O45 La1 166.7(5) . . ?
W21 O46 Bi2 105.9(4) . . ?
W21 O46 Bi6 101.3(4) . . ?
Bi2 O46 Bi6 95.3(3) . . ?
W35 O47 W35' 2.0(8) . . ?
W35 O47 W33 119.8(7) . . ?
W35' O47 W33 118.4(9) . . ?
W37 O48 W38 153.8(6) . . ?
W2 O49 W12 119.6(5) . . ?
W11 O50 W9 117.7(5) . . ?
W36 O51 W23 117.8(6) . . ?
W38 O52 W34 118.4(5) . . ?
W23 O53 La3 145.8(5) . . ?
W23 O53 Bi3 119.3(5) . . ?
La3 O53 Bi3 91.5(3) . . ?
W11 O54 W25 117.6(5) . . ?
W3 O55 W21 177.6(6) . 2_666 ?
W19 O56 La3 145.6(5) . . ?
W19 O56 Bi3 118.5(4) . . ?
La3 O56 Bi3 91.3(4) . . ?
W14 O57 W22 145.7(6) . . ?
C1 O58 La2 94.6(8) . . ?
C1 O58 La3 93.8(8) . . ?
La2 O58 La3 166.8(4) . . ?
W23 O59 W20 146.3(6) . . ?
W24 O60 W13 117.7(5) . . ?
W32 O61 W27 114.2(5) . . ?
W12 O62 W31 146.1(6) . . ?
W21 O63 Bi6 99.7(4) . . ?
W29 O64 W29' 8.2(6) . . ?
W29 O64 W1 154.7(6) . . ?
W29' O64 W1 155.7(9) . . ?
W31 O65 W26 117.4(5) . . ?
W31 O65 Na6 104.6(5) . . ?
W26 O65 Na6 104.5(5) . . ?
W12 O66 La1 144.4(5) . . ?
W12 O66 Bi4 119.9(4) . . ?
La1 O66 Bi4 91.5(3) . . ?
W30 O67 W30' 8.9(7) . . ?
W30 O67 W4' 118.9(12) . . ?
W30' O67 W4' 118.9(14) . . ?
W30 O67 W4 119.4(6) . . ?
W30' O67 W4 120.1(9) . . ?
W4' O67 W4 4.0(15) . . ?
Sb2 O68 W26 114.7(5) . . ?
Sb2 O68 W31 115.3(4) . . ?
W26 O68 W31 94.5(4) . . ?
Sb2 O68 W6 137.8(5) . . ?
W26 O68 W6 92.6(3) . . ?
W31 O68 W6 92.4(4) . . ?
W13 O69 W10 144.0(5) . . ?
W19 O70 W18 146.4(6) . . ?
W1 O71 W12 117.8(5) . . ?
W37 O72 W19 119.4(6) . . ?
W20 O73 La3 154.7(6) . . ?
W5 O75 La2 146.3(6) . . ?
W5 O75 Bi7 119.3(5) . . ?
La2 O75 Bi7 91.3(3) . . ?
W4 O76 W4' 1.8(12) . . ?
W4 O76 W5 120.6(6) . . ?
W4' O76 W5 118.8(12) . . ?
W17 O77 Bi5 117.6(5) . . ?
W17 O77 Bi3 122.0(5) . . ?
Bi5 O77 Bi3 103.8(4) . . ?
W14 O78 W8 117.8(5) . . ?
W17 O79 W19 118.1(5) . . ?
W33 O80 W20 117.3(5) . . ?
W33 O80 Na2 105.6(5) . . ?
W20 O80 Na2 105.3(5) . . ?
W30' O81 W30 9.2(7) . . ?
W30' O81 Bi6 108.3(8) . . ?
W30 O81 Bi6 116.0(5) . . ?
W30' O81 Bi7 131.2(8) . . ?
W30 O81 Bi7 122.4(5) . . ?
Bi6 O81 Bi7 104.4(4) . . ?
W11 O82 Bi5 116.6(4) . . ?
W11 O82 Bi4 121.2(5) . . ?
Bi5 O82 Bi4 103.8(4) . . ?
W28' O83 W28 10.2(6) . . ?
W28' O83 W7 118.3(9) . . ?
W28 O83 W7 118.5(6) . . ?
W7 O84 W26 145.7(6) . . ?
W38 O85 W18 118.7(6) . . ?
La2 O87 Na2 116.3(5) . . ?
La2 O87 Na6 111.0(5) . . ?
Na2 O87 Na6 108.7(6) . . ?
W2 O88 W6 153.9(7) . . ?
W30 O89 W5 118.1(6) . . ?
W30 O89 W30' 2.4(7) . . ?
W5 O89 W30' 116.9(9) . . ?
W33 O90 La2 153.9(7) . . ?
W8 O92 W27 147.2(6) . . ?
W12 O93 Na1 156.6(7) . . ?
W10 O95 Na4 139.0(7) . . ?
W6 O96 W31 121.0(6) . . ?
W1 O97 W2 118.9(5) . . ?
W34 O101 Na5 160.9(8) . 1_455 ?
W15 O102 W15' 10.8(6) . . ?
W15 O102 Na5 151.4(10) . . ?
W15' O102 Na5 154.3(11) . . ?
W22 O103 W24 115.2(5) . . ?
W25 O106 W38 154.4(7) . . ?
W30' O107 W36 156.0(10) . . ?
W30' O107 W30 2.8(9) . . ?
W36 O107 W30 155.9(6) . . ?
W29 O108 W29' 7.7(6) . . ?
W29 O108 W7 118.0(6) . . ?
W29' O108 W7 124.6(8) . . ?
W14 O109 W3 116.5(5) . . ?
W17 O112 W37 118.5(5) . . ?
La1 O113 Na6 114.1(5) . . ?
La1 O113 Na3 116.9(5) . . ?
Na6 O113 Na3 107.8(6) . . ?
W20 O115 Na3 141.5(7) . 2_575 ?
W28 O116 W2 147.1(7) . . ?
W28 O116 W28' 9.6(5) . . ?
W2 O116 W28' 155.1(9) . . ?
La3 O117 Na2 115.9(5) . . ?
La3 O117 Na3 114.1(6) . . ?
Na2 O117 Na3 111.0(6) . . ?
W10 O118 W32 116.6(5) . . ?
W24 O119 W14 144.6(6) . . ?
W30 O121 W30' 10.3(7) . . ?
W9 O122 Na1 157.9(7) . . ?
W24 O123 W32 150.8(6) . . ?
W28 O124 W6 155.1(6) . . ?
W28 O124 W28' 2.0(6) . . ?
W6 O124 W28' 155.5(8) . . ?
W11 O125 Na4 104.0(6) . . ?
W18 O127 Na2 140.4(7) . 2_575 ?
W28' O128 W29 119.3(10) . . ?
W28' O128 W28 3.6(8) . . ?
W29 O128 W28 117.6(6) . . ?
W28' O128 W29' 125.1(11) . . ?
W29 O128 W29' 5.8(6) . . ?
W28 O128 W29' 123.4(8) . . ?
W5 O129 W33 146.4(7) . . ?
W15' O131 W4' 142.3(16) . . ?
W15' O131 W4 142.2(10) . . ?
W4' O131 W4 0.4(13) . . ?
W15' O131 W15 6.8(7) . . ?
W4' O131 W15 149.1(14) . . ?
W4 O131 W15 149.0(7) . . ?
W4 O139 W4' 4.2(16) . . ?
W4 O139 W35 155.0(8) . . ?
W4' O139 W35 151.2(16) . . ?
W4 O139 W35' 152.5(11) . . ?
W4' O139 W35' 148.6(18) . . ?
W35 O139 W35' 2.6(8) . . ?
W15' O140 W15 10.8(6) . . ?
W15' O140 W35' 145.4(12) . . ?
W15 O140 W35' 155.5(10) . . ?
W15' O140 W35 144.1(9) . . ?
W15 O140 W35 154.4(7) . . ?
W35' O140 W35 1.9(8) . . ?
W6 O141 W26 119.4(6) . . ?
W4 O144 W4' 4.3(17) . . ?
W35' O145 W35 2.5(9) . . ?
W35' O145 W20 119.1(9) . . ?
W35 O145 W20 119.2(6) . . ?
W29' O148 W29 5.7(9) . . ?
W36 O149 W15 119.1(6) . . ?
W36 O149 W15' 115.4(7) . . ?
W15 O149 W15' 9.6(5) . . ?
W28 O150 W28' 11.4(6) . . ?
W35 O151 W35' 3.3(10) . . ?
C3 N1 C2 119(3) . . ?
C5 N2 C4 113(2) . . ?
C7 N3 C6 120(3) . . ?
C9 N4 C8 96(3) . . ?
O58 C1 O14 120.5(13) . . ?
O58 C1 O45 120.3(12) . . ?
O14 C1 O45 119.2(12) . . ?
O58 C1 La3 60.5(7) . . ?
O14 C1 La3 176.4(9) . . ?
O45 C1 La3 60.0(7) . . ?
O58 C1 La2 59.7(7) . . ?
O14 C1 La2 61.1(7) . . ?
O45 C1 La2 176.5(9) . . ?
La3 C1 La2 119.4(5) . . ?
O58 C1 La1 176.4(9) . . ?
O14 C1 La1 59.7(7) . . ?
O45 C1 La1 59.8(7) . . ?
La3 C1 La1 119.0(5) . . ?
La2 C1 La1 120.0(5) . . ?

loop_
_geom_bond_atom_site_label_1
_geom_bond_atom_site_label_2
_geom_bond_distance
_geom_bond_site_symmetry_2
_geom_bond_publ_flag
Bi1 O8 2.119(9) . ?
Bi1 O42 2.128(9) . ?
Bi1 O2 2.144(9) . ?
Bi1 W3 3.4582(7) . ?
Bi2 O34 2.150(6) . ?
Bi2 O16 2.157(7) . ?
Bi2 O4 2.349(9) . ?
Bi2 O37 2.369(9) . ?
Bi2 O46 2.519(10) . ?
Bi2 Bi4 3.6820(7) . ?
Bi2 Bi7 3.6954(8) . ?
Bi3 O6 2.150(10) . ?
Bi3 O5 2.197(7) . ?
Bi3 O35 2.321(10) . ?
Bi3 O77 2.348(11) . ?
Bi3 O53 2.694(10) . ?
Bi3 O56 2.700(10) . ?
Bi3 Bi5 3.6701(8) . ?
Bi3 Bi6 3.6776(8) . ?
Bi3 La3 3.8018(9) . ?
Bi4 O36 2.134(9) . ?
Bi4 O34 2.196(6) . ?
Bi4 O4 2.328(9) . ?
Bi4 O82 2.358(9) . ?
Bi4 O24 2.664(9) . ?
Bi4 O66 2.673(9) . ?
Bi4 Na4 2.915(14) . ?
Bi4 Bi5 3.6868(8) . ?
Bi4 La1 3.7742(9) . ?
Bi5 O5 2.136(7) . ?
Bi5 O34 2.143(6) . ?
Bi5 O77 2.316(9) . ?
Bi5 O82 2.327(10) . ?
Bi6 O5 2.153(7) . ?
Bi6 O16 2.157(7) . ?
Bi6 O81 2.306(11) . ?
Bi6 O35 2.333(10) . ?
Bi6 O46 2.626(10) . ?
Bi6 O63 2.738(9) . ?
Bi6 W30' 3.41(2) . ?
Bi6 Bi7 3.6551(8) . ?
Bi7 O23 2.158(9) . ?
Bi7 O16 2.192(7) . ?
Bi7 O81 2.319(11) . ?
Bi7 O37 2.332(10) . ?
Bi7 O75 2.695(12) . ?
Bi7 O28 2.699(10) . ?
Bi7 La2 3.7932(10) . ?
Sb1 O38 1.991(9) . ?
Sb1 O3 2.002(10) . ?
Sb1 O19 2.010(9) . ?
Sb2 O26 1.985(10) . ?
Sb2 O11 1.999(9) . ?
Sb2 O68 2.005(10) . ?
Sb3 O29 1.999(10) . ?
Sb3 O33 1.999(11) . ?
Sb3 O39 2.011(10) . ?
W1 O100 1.712(11) . ?
W1 O97 1.908(10) . ?
W1 O4 1.915(10) . ?
W1 O71 1.920(11) . ?
W1 O64 1.944(11) . ?
W1 O11 2.265(9) . ?
W2 O135 1.702(12) . ?
W2 O88 1.884(13) . ?
W2 O49 1.905(12) . ?
W2 O116 1.938(12) . ?
W2 O97 1.969(11) . ?
W2 O11 2.347(9) . ?
W3 O20 1.779(10) . ?
W3 O55 1.791(9) . ?
W3 O40 1.791(9) . ?
W3 O109 2.020(10) . ?
W3 O15 2.022(10) . ?
W3 O2 2.174(9) . ?
W4 O144 1.709(12) . ?
W4 O76 1.840(15) . ?
W4 O139 1.867(13) . ?
W4 O131 1.927(16) . ?
W4 O67 1.977(12) . ?
W4 O29 2.339(10) . ?
W4' O144 1.75(4) . ?
W4' O131 1.79(5) . ?
W4' O139 1.87(4) . ?
W4' O67 1.96(4) . ?
W4' O76 1.96(5) . ?
W4' O29 2.32(4) . ?
W4' W15' 3.23(5) . ?
W5 O120 1.729(13) . ?
W5 O75 1.785(11) . ?
W5 O129 1.892(11) . ?
W5 O89 1.972(11) . ?
W5 O76 2.045(12) . ?
W5 O29 2.264(12) . ?
W6 O136 1.721(11) . ?
W6 O96 1.816(14) . ?
W6 O141 1.824(12) . ?
W6 O88 1.943(13) . ?
W6 O124 1.965(12) . ?
W6 O68 2.404(9) . ?
W7 O142 1.726(13) . ?
W7 O28 1.800(10) . ?
W7 O84 1.927(12) . ?
W7 O108 1.995(14) . ?
W7 O83 2.042(11) . ?
W7 O26 2.283(11) . ?
W8 O104 1.719(11) . ?
W8 O15 1.864(9) . ?
W8 O92 1.878(10) . ?
W8 O78 1.943(11) . ?
W8 O21 2.033(10) . ?
W8 O2 2.321(9) . ?
W9 O122 1.718(11) . ?
W9 O24 1.800(9) . ?
W9 O18 1.871(10) . ?
W9 O50 1.986(10) . ?
W9 O27 2.025(11) . ?
W9 O3 2.252(10) . ?
W10 O95 1.698(10) . ?
W10 O30 1.857(10) . ?
W10 O69 1.922(11) . ?
W10 O118 1.944(10) . ?
W10 O41 1.975(11) . ?
W10 O8 2.210(9) . ?
W11 O125 1.723(12) . ?
W11 O54 1.911(10) . ?
W11 O82 1.917(10) . ?
W11 O50 1.923(10) . ?
W11 O7 1.926(11) . ?
W11 O3 2.288(10) . ?
W12 O93 1.723(12) . ?
W12 O66 1.793(10) . ?
W12 O62 1.921(10) . ?
W12 O71 1.986(10) . ?
W12 O49 2.018(10) . ?
W12 O11 2.258(10) . ?
W13 O91 1.709(10) . ?
W13 O12 1.840(10) . ?
W13 O69 1.921(11) . ?
W13 O22 1.966(10) . ?
W13 O60 1.978(11) . ?
W13 O42 2.225(9) . ?
W14 O114 1.711(11) . ?
W14 O57 1.870(11) . ?
W14 O109 1.876(10) . ?
W14 O78 1.937(11) . ?
W14 O119 1.988(10) . ?
W14 O2 2.304(9) . ?
W15 O102 1.702(13) . ?
W15 O17 1.853(14) . ?
W15 O140 1.860(13) . ?
W15 O131 1.941(14) . ?
W15 O149 1.966(13) . ?
W15 O33 2.334(10) . ?
W15' O131 1.63(2) . ?
W15' O140 1.68(2) . ?
W15' O102 1.88(2) . ?
W15' O149 2.13(2) . ?
W15' O17 2.15(2) . ?
W15' O33 2.27(2) . ?
W16 O98 1.728(10) . ?
W16 O86 1.739(10) . ?
W16 O1 1.960(10) 2_666 ?
W16 O13 1.978(9) . ?
W16 O40 2.152(9) . ?
W16 O20 2.152(10) 2_666 ?
W17 O74 1.714(11) . ?
W17 O112 1.896(11) . ?
W17 O77 1.927(10) . ?
W17 O7 1.931(11) . ?
W17 O79 1.936(11) . ?
W17 O38 2.286(10) . ?
W18 O127 1.728(12) . ?
W18 O32 1.752(10) . ?
W18 O70 1.944(10) . ?
W18 O31 1.961(11) . ?
W18 O85 2.057(11) . ?
W18 O19 2.271(10) . ?
W19 O111 1.731(12) . ?
W19 O56 1.786(11) . ?
W19 O70 1.909(10) . ?
W19 O79 1.975(10) . ?
W19 O72 2.039(12) . ?
W19 O38 2.269(10) . ?
W20 O115 1.724(12) . ?
W20 O73 1.746(11) . ?
W20 O59 1.945(11) . ?
W20 O80 1.962(12) . ?
W20 O145 2.072(12) . ?
W20 O39 2.274(11) . ?
W21 O63 1.759(10) . ?
W21 O25 1.771(10) . ?
W21 O46 1.847(9) . ?
W21 O30 2.090(10) . ?
W21 O55 2.101(9) 2_666 ?
W21 O12 2.118(11) . ?
W22 O137 1.694(12) . ?
W22 O1 1.899(10) . ?
W22 O22 1.912(11) . ?
W22 O103 1.913(11) . ?
W22 O57 1.979(11) . ?
W22 O42 2.258(10) . ?
W23 O110 1.743(13) . ?
W23 O53 1.784(11) . ?
W23 O59 1.894(11) . ?
W23 O51 1.984(11) . ?
W23 O17 2.052(11) . ?
W23 O33 2.273(11) . ?
W24 O94 1.735(11) . ?
W24 O119 1.882(11) . ?
W24 O123 1.902(12) . ?
W24 O60 1.925(10) . ?
W24 O103 1.942(12) . ?
W24 O42 2.259(9) . ?
W25 O146 1.714(11) . ?
W25 O106 1.849(10) . ?
W25 O27 1.888(12) . ?
W25 O43 1.910(12) . ?
W25 O54 1.986(11) . ?
W25 O3 2.329(9) . ?
W26 O133 1.734(12) . ?
W26 O9 1.748(10) . ?
W26 O84 1.937(12) . ?
W26 O65 1.950(11) . ?
W26 O141 2.080(11) . ?
W26 O68 2.258(10) . ?
W27 O132 1.711(10) . ?
W27 O13 1.912(10) . ?
W27 O41 1.913(10) . ?
W27 O61 1.937(11) . ?
W27 O92 1.961(10) . ?
W27 O8 2.262(10) . ?
W28 O150 1.710(13) . ?
W28 O124 1.825(12) . ?
W28 O83 1.896(13) . ?
W28 O116 1.898(12) . ?
W28 O128 2.011(13) . ?
W28 O26 2.343(10) . ?
W28' O128 1.69(2) . ?
W28' O150 1.71(2) . ?
W28' O83 1.84(3) . ?
W28' O116 1.99(2) . ?
W28' O124 2.16(2) . ?
W28' O26 2.33(2) . ?
W28' W29 3.096(19) . ?
W29 O148 1.738(11) . ?
W29 O128 1.891(11) . ?
W29 O108 1.897(15) . ?
W29 O64 1.912(11) . ?
W29 O37 1.915(9) . ?
W29 O26 2.264(11) . ?
W29' O148 1.52(2) . ?
W29' O37 1.83(2) . ?
W29' O64 1.93(2) . ?
W29' O108 1.98(3) . ?
W29' O128 2.08(2) . ?
W29' O26 2.51(2) . ?
W30 O121 1.722(11) . ?
W30 O67 1.875(12) . ?
W30 O89 1.904(12) . ?
W30 O81 1.937(10) . ?
W30 O107 1.962(13) . ?
W30 O29 2.280(11) . ?
W30' O107 1.66(2) . ?
W30' O121 1.74(3) . ?
W30' O81 1.89(3) . ?
W30' O67 1.96(3) . ?
W30' O89 2.20(2) . ?
W30' O29 2.34(3) . ?
W31 O130 1.728(13) . ?
W31 O44 1.767(10) . ?
W31 O62 1.932(10) . ?
W31 O65 1.943(11) . ?
W31 O96 2.061(11) . ?
W31 O68 2.271(11) . ?
W32 O99 1.710(11) . ?
W32 O21 1.834(10) . ?
W32 O123 1.907(12) . ?
W32 O61 1.933(13) . ?
W32 O118 1.967(10) . ?
W32 O8 2.260(9) . ?
W33 O105 1.720(13) . ?
W33 O90 1.760(11) . ?
W33 O129 1.941(11) . ?
W33 O80 1.950(11) . ?
W33 O47 2.061(13) . ?
W33 O39 2.258(12) . ?
W34 O101 1.732(11) . ?
W34 O10 1.744(10) . ?
W34 O31 1.942(11) . ?
W34 O18 1.958(10) . ?
W34 O52 2.067(10) . ?
W34 O19 2.271(10) . ?
W35 O151 1.707(12) . ?
W35 O47 1.819(15) . ?
W35 O145 1.841(13) . ?
W35 O139 1.943(13) . ?
W35 O140 1.982(14) . ?
W35 O39 2.380(10) . ?
W35' O151 1.74(2) . ?
W35' O145 1.78(3) . ?
W35' O47 1.90(3) . ?
W35' O140 1.90(3) . ?
W35' O139 1.99(3) . ?
W35' O39 2.36(2) . ?
W36 O152 1.729(12) . ?
W36 O149 1.893(12) . ?
W36 O51 1.926(12) . ?
W36 O35 1.929(10) . ?
W36 O107 1.929(12) . ?
W36 O33 2.267(11) . ?
W37 O134 1.712(11) . ?
W37 O48 1.854(12) . ?
W37 O72 1.883(13) . ?
W37 O43 1.925(12) . ?
W37 O112 1.984(11) . ?
W37 O38 2.347(9) . ?
W38 O147 1.726(11) . ?
W38 O85 1.859(12) . ?
W38 O52 1.860(11) . ?
W38 O48 1.972(12) . ?
W38 O106 1.972(10) . ?
W38 O19 2.373(10) . ?
La1 O44 2.450(10) . ?
La1 O10 2.452(10) . ?
La1 O36 2.561(9) . ?
La1 O14 2.568(10) . ?
La1 O113 2.569(10) . ?
La1 O45 2.570(10) . ?
La1 O66 2.594(10) . ?
La1 O143 2.594(12) . ?
La1 O24 2.595(9) . ?
La1 C1 2.965(14) . ?
La2 O90 2.451(11) . ?
La2 O9 2.474(11) . ?
La2 O23 2.541(9) . ?
La2 O58 2.557(10) . ?
La2 O28 2.572(10) . ?
La2 O126 2.572(13) . ?
La2 O14 2.588(10) . ?
La2 O75 2.611(11) . ?
La2 O87 2.629(11) . ?
La2 C1 2.951(14) . ?
La3 O73 2.472(11) . ?
La3 O32 2.485(11) . ?
La3 O138 2.550(13) . ?
La3 O6 2.552(10) . ?
La3 O45 2.560(10) . ?
La3 O58 2.572(10) . ?
La3 O117 2.577(12) . ?
La3 O53 2.613(10) . ?
La3 O56 2.618(11) . ?
La3 C1 2.948(14) . ?
Na1 O9W 2.31(2) . ?
Na1 O8W 2.34(3) . ?
Na1 O122 2.363(15) . ?
Na1 O93 2.377(16) . ?
Na1 O21W 2.39(4) . ?
Na1 O25W 2.44(4) . ?
Na2 O87 2.763(19) . ?
Na2 O127 2.797(19) 2_575 ?
Na2 O117 2.84(2) . ?
Na2 O80 2.870(17) . ?
Na2 Na3 3.81(2) 2_575 ?
Na3 O115 2.825(17) 2_575 ?
Na3 O113 2.845(18) . ?
Na3 O117 2.871(19) . ?
Na3 O31 2.884(18) . ?
Na3 Na2 3.81(2) 2_575 ?
Na4 O95 2.785(16) . ?
Na4 O125 2.975(18) . ?
Na4 O22W 3.02(5) . ?
Na5 O7W 2.30(4) . ?
Na5 O10W 2.33(3) . ?
Na5 O101 2.463(19) 1_655 ?
Na5 O102 2.48(2) . ?
Na5 O13W 2.58(3) . ?
Na6 O113 2.78(2) . ?
Na6 O87 2.87(2) . ?
Na6 O65 2.906(19) . ?
O1 W16 1.960(10) 2_666 ?
O14 C1 1.285(16) . ?
O20 W16 2.152(10) 2_666 ?
O45 C1 1.294(17) . ?
O55 W21 2.101(9) 2_666 ?
O58 C1 1.282(17) . ?
O101 Na5 2.463(19) 1_455 ?
O115 Na3 2.825(17) 2_575 ?
O127 Na2 2.797(19) 2_575 ?
N1 C3 1.40(4) . ?
N1 C2 1.43(4) . ?
N2 C5 1.44(3) . ?
N2 C4 1.49(3) . ?
N3 C7 1.40(4) . ?
N3 C6 1.50(4) . ?
N4 C9 1.43(6) . ?
N4 C8 1.45(4) . ?
